data_2104629
loop_
_publ_author_name
'King, Graham'
'Garcia-Martin, Susana'
'Woodward, Patrick M.'

_publ_section_title
;
 Octahedral tilt twinning and compositional modulation in NaLaMgWO~6~
;
_journal_coeditor_code HW5005
_journal_issue 6
_journal_name_full 'Acta Crystallographica Section B'
_journal_page_first 676
_journal_page_last 683
_journal_paper_doi 10.1107/S0108768109032728
_journal_volume 65
_journal_year 2009
_cod_data_source_file hw5005.cif
_cod_data_source_block global
_cod_database_code 2104629

loop_
_atom_site_type_symbol
_atom_site_label
_atom_site_fract_x
_atom_site_fract_y
_atom_site_fract_z
_atom_site_U_iso_or_equiv
_atom_site_thermal_displace_type
_atom_site_occupancy
Na Na 0.083333333 0.083333333 0.5 0.003 Uiso 1
Na Na 0 0.083333333 0.5 0.003 Uiso 1
Na Na 0.083333333 0 0.5 0.003 Uiso 1
La La 0.083333333 0.083333333 0 0.003 Uiso 1
La La 0 0 0 0.003 Uiso 1
La La 0.083333333 0 0 0.003 Uiso 1
La La 0 0.083333333 0 0.003 Uiso 1
Na Na 0 0 0.5 0.003 Uiso 1
Mg Mg 0.041666667 0.041666667 0.25 0.003 Uiso 1
Mg Mg 0.125 0.125 0.25 0.003 Uiso 1
Mg Mg 0.125 0.041666667 0.75 0.003 Uiso 1
Mg Mg 0.041666667 0.125 0.75 0.003 Uiso 1
W W 0.125 0.041666667 0.269 0.003 Uiso 1
W W 0.041666667 0.125 0.269 0.003 Uiso 1
W W 0.041666667 0.041666667 0.731 0.003 Uiso 1
W W 0.125 0.125 0.731 0.003 Uiso 1
O O 0.085316667 0.041566667 0.3052 0.003 Uiso 1
O O 0.041566667 0.085316667 0.1948 0.003 Uiso 1
O O 0.1251 0.08135 0.3052 0.003 Uiso 1
O O 0.08135 0.1251 0.1948 0.003 Uiso 1
O O 0.032466667 0.050866667 0.5125 0.003 Uiso 1
O O 0.1342 0.032466667 0.4875 0.003 Uiso 1
O O 0.050866667 0.1158 0.4875 0.003 Uiso 1
O O 0.1158 0.1342 0.5125 0.003 Uiso 1
O O 0.08135 0.041766667 0.6948 0.003 Uiso 1
O O 0.041766667 0.08135 0.8052 0.003 Uiso 1
O O 0.1249 0.085316667 0.6948 0.003 Uiso 1
O O 0.085316667 0.1249 0.8052 0.003 Uiso 1
O O 0.164683333 0.041766667 0.1948 0.003 Uiso 1
O O 0.041766667 0.164683333 0.3052 0.003 Uiso 1
O O 0.1249 0.001983333 0.1948 0.003 Uiso 1
O O 0.001983333 0.1249 0.3052 0.003 Uiso 1
O O 0.050866667 0.032466667 0.9875 0.003 Uiso 1
O O 0.1158 0.050866667 0.0125 0.003 Uiso 1
O O 0.032466667 0.1342 0.0125 0.003 Uiso 1
O O 0.1342 0.1158 0.9875 0.003 Uiso 1
O O 0.001983333 0.041566667 0.8052 0.003 Uiso 1
O O 0.041566667 0.001983333 0.6948 0.003 Uiso 1
O O 0.1251 0.164683333 0.8052 0.003 Uiso 1
O O 0.164683333 0.1251 0.6948 0.003 Uiso 1
Na Na 0.25 0.083333333 0.5 0.003 Uiso 1
Na Na 0.166666667 0.083333333 0.5 0.003 Uiso 1
Na Na 0.25 0 0.5 0.003 Uiso 1
La La 0.25 0.083333333 0 0.003 Uiso 1
La La 0.166666667 0 0 0.003 Uiso 1
La La 0.25 0 0 0.003 Uiso 1
La La 0.166666667 0.083333333 0 0.003 Uiso 1
Na Na 0.166666667 0 0.5 0.003 Uiso 1
Mg Mg 0.208333333 0.041666667 0.25 0.003 Uiso 1
Mg Mg 0.291666667 0.125 0.25 0.003 Uiso 1
Mg Mg 0.291666667 0.041666667 0.75 0.003 Uiso 1
Mg Mg 0.208333333 0.125 0.75 0.003 Uiso 1
W W 0.291666667 0.041666667 0.269 0.003 Uiso 1
W W 0.208333333 0.125 0.269 0.003 Uiso 1
W W 0.208333333 0.041666667 0.731 0.003 Uiso 1
W W 0.291666667 0.125 0.731 0.003 Uiso 1
O O 0.251983333 0.041566667 0.3052 0.003 Uiso 1
O O 0.208233333 0.085316667 0.1948 0.003 Uiso 1
O O 0.291766667 0.08135 0.3052 0.003 Uiso 1
O O 0.248016667 0.1251 0.1948 0.003 Uiso 1
O O 0.199133333 0.050866667 0.5125 0.003 Uiso 1
O O 0.300866667 0.032466667 0.4875 0.003 Uiso 1
O O 0.217533333 0.1158 0.4875 0.003 Uiso 1
O O 0.282466667 0.1342 0.5125 0.003 Uiso 1
O O 0.248016667 0.041766667 0.6948 0.003 Uiso 1
O O 0.208433333 0.08135 0.8052 0.003 Uiso 1
O O 0.291566667 0.085316667 0.6948 0.003 Uiso 1
O O 0.251983333 0.1249 0.8052 0.003 Uiso 1
O O 0.33135 0.041766667 0.1948 0.003 Uiso 1
O O 0.208433333 0.164683333 0.3052 0.003 Uiso 1
O O 0.291566667 0.001983333 0.1948 0.003 Uiso 1
O O 0.16865 0.1249 0.3052 0.003 Uiso 1
O O 0.217533333 0.032466667 0.9875 0.003 Uiso 1
O O 0.282466667 0.050866667 0.0125 0.003 Uiso 1
O O 0.199133333 0.1342 0.0125 0.003 Uiso 1
O O 0.300866667 0.1158 0.9875 0.003 Uiso 1
O O 0.16865 0.041566667 0.8052 0.003 Uiso 1
O O 0.208233333 0.001983333 0.6948 0.003 Uiso 1
O O 0.291766667 0.164683333 0.8052 0.003 Uiso 1
O O 0.33135 0.1251 0.6948 0.003 Uiso 1
Na Na 0.416666667 0.083333333 0.5 0.003 Uiso 1
Na Na 0.333333333 0.083333333 0.5 0.003 Uiso 1
Na Na 0.416666667 0 0.5 0.003 Uiso 1
La La 0.416666667 0.083333333 0 0.003 Uiso 1
La La 0.333333333 0 0 0.003 Uiso 1
La La 0.416666667 0 0 0.003 Uiso 1
La La 0.333333333 0.083333333 0 0.003 Uiso 1
Na Na 0.333333333 0 0.5 0.003 Uiso 1
Mg Mg 0.375 0.041666667 0.25 0.003 Uiso 1
Mg Mg 0.458333333 0.125 0.25 0.003 Uiso 1
Mg Mg 0.458333333 0.041666667 0.75 0.003 Uiso 1
Mg Mg 0.375 0.125 0.75 0.003 Uiso 1
W W 0.458333333 0.041666667 0.269 0.003 Uiso 1
W W 0.375 0.125 0.269 0.003 Uiso 1
W W 0.375 0.041666667 0.731 0.003 Uiso 1
W W 0.458333333 0.125 0.731 0.003 Uiso 1
O O 0.41865 0.041566667 0.3052 0.003 Uiso 1
O O 0.3749 0.085316667 0.1948 0.003 Uiso 1
O O 0.458433333 0.08135 0.3052 0.003 Uiso 1
O O 0.414683333 0.1251 0.1948 0.003 Uiso 1
O O 0.3658 0.050866667 0.5125 0.003 Uiso 1
O O 0.467533333 0.032466667 0.4875 0.003 Uiso 1
O O 0.3842 0.1158 0.4875 0.003 Uiso 1
O O 0.449133333 0.1342 0.5125 0.003 Uiso 1
O O 0.414683333 0.041766667 0.6948 0.003 Uiso 1
O O 0.3751 0.08135 0.8052 0.003 Uiso 1
O O 0.458233333 0.085316667 0.6948 0.003 Uiso 1
O O 0.41865 0.1249 0.8052 0.003 Uiso 1
O O 0.498016667 0.041766667 0.1948 0.003 Uiso 1
O O 0.3751 0.164683333 0.3052 0.003 Uiso 1
O O 0.458233333 0.001983333 0.1948 0.003 Uiso 1
O O 0.335316667 0.1249 0.3052 0.003 Uiso 1
O O 0.3842 0.032466667 0.9875 0.003 Uiso 1
O O 0.449133333 0.050866667 0.0125 0.003 Uiso 1
O O 0.3658 0.1342 0.0125 0.003 Uiso 1
O O 0.467533333 0.1158 0.9875 0.003 Uiso 1
O O 0.335316667 0.041566667 0.8052 0.003 Uiso 1
O O 0.3749 0.001983333 0.6948 0.003 Uiso 1
O O 0.458433333 0.164683333 0.8052 0.003 Uiso 1
O O 0.498016667 0.1251 0.6948 0.003 Uiso 1
Na Na 0.5 0.083333333 0.5 0.003 Uiso 1
Na Na 0.583333333 0.083333333 0.5 0.003 Uiso 1
Na Na 0.5 0 0.5 0.003 Uiso 1
La La 0.5 0.083333333 0 0.003 Uiso 1
La La 0.583333333 0 0 0.003 Uiso 1
La La 0.5 0 0 0.003 Uiso 1
La La 0.583333333 0.083333333 0 0.003 Uiso 1
Na Na 0.583333333 0 0.5 0.003 Uiso 1
Mg Mg 0.625 0.125 0.25 0.003 Uiso 1
Mg Mg 0.541666667 0.041666667 0.25 0.003 Uiso 1
Mg Mg 0.541666667 0.125 0.75 0.003 Uiso 1
Mg Mg 0.625 0.041666667 0.75 0.003 Uiso 1
W W 0.541666667 0.125 0.269 0.003 Uiso 1
W W 0.625 0.041666667 0.269 0.003 Uiso 1
W W 0.625 0.125 0.731 0.003 Uiso 1
W W 0.541666667 0.041666667 0.731 0.003 Uiso 1
O O 0.501983333 0.1251 0.3052 0.003 Uiso 1
O O 0.6249 0.08135 0.1948 0.003 Uiso 1
O O 0.541766667 0.085316667 0.3052 0.003 Uiso 1
O O 0.664683333 0.041566667 0.1948 0.003 Uiso 1
O O 0.6158 0.1158 0.5125 0.003 Uiso 1
O O 0.550866667 0.1342 0.4875 0.003 Uiso 1
O O 0.6342 0.050866667 0.4875 0.003 Uiso 1
O O 0.532466667 0.032466667 0.5125 0.003 Uiso 1
O O 0.664683333 0.1249 0.6948 0.003 Uiso 1
O O 0.6251 0.085316667 0.8052 0.003 Uiso 1
O O 0.541566667 0.08135 0.6948 0.003 Uiso 1
O O 0.501983333 0.041766667 0.8052 0.003 Uiso 1
O O 0.58135 0.1249 0.1948 0.003 Uiso 1
O O 0.6251 0.001983333 0.3052 0.003 Uiso 1
O O 0.541566667 0.164683333 0.1948 0.003 Uiso 1
O O 0.585316667 0.041766667 0.3052 0.003 Uiso 1
O O 0.6342 0.1342 0.9875 0.003 Uiso 1
O O 0.532466667 0.1158 0.0125 0.003 Uiso 1
O O 0.6158 0.032466667 0.0125 0.003 Uiso 1
O O 0.550866667 0.050866667 0.9875 0.003 Uiso 1
O O 0.585316667 0.1251 0.8052 0.003 Uiso 1
O O 0.6249 0.164683333 0.6948 0.003 Uiso 1
O O 0.541766667 0.001983333 0.8052 0.003 Uiso 1
O O 0.58135 0.041566667 0.6948 0.003 Uiso 1
Na Na 0.666666667 0.083333333 0.5 0.003 Uiso 1
Na Na 0.75 0.083333333 0.5 0.003 Uiso 1
Na Na 0.666666667 0 0.5 0.003 Uiso 1
La La 0.666666667 0.083333333 0 0.003 Uiso 1
La La 0.75 0 0 0.003 Uiso 1
La La 0.666666667 0 0 0.003 Uiso 1
La La 0.75 0.083333333 0 0.003 Uiso 1
Na Na 0.75 0 0.5 0.003 Uiso 1
Mg Mg 0.791666667 0.125 0.25 0.003 Uiso 1
Mg Mg 0.708333333 0.041666667 0.25 0.003 Uiso 1
Mg Mg 0.708333333 0.125 0.75 0.003 Uiso 1
Mg Mg 0.791666667 0.041666667 0.75 0.003 Uiso 1
W W 0.708333333 0.125 0.269 0.003 Uiso 1
W W 0.791666667 0.041666667 0.269 0.003 Uiso 1
W W 0.791666667 0.125 0.731 0.003 Uiso 1
W W 0.708333333 0.041666667 0.731 0.003 Uiso 1
O O 0.66865 0.1251 0.3052 0.003 Uiso 1
O O 0.791566667 0.08135 0.1948 0.003 Uiso 1
O O 0.708433333 0.085316667 0.3052 0.003 Uiso 1
O O 0.83135 0.041566667 0.1948 0.003 Uiso 1
O O 0.782466667 0.1158 0.5125 0.003 Uiso 1
O O 0.717533333 0.1342 0.4875 0.003 Uiso 1
O O 0.800866667 0.050866667 0.4875 0.003 Uiso 1
O O 0.699133333 0.032466667 0.5125 0.003 Uiso 1
O O 0.83135 0.1249 0.6948 0.003 Uiso 1
O O 0.791766667 0.085316667 0.8052 0.003 Uiso 1
O O 0.708233333 0.08135 0.6948 0.003 Uiso 1
O O 0.66865 0.041766667 0.8052 0.003 Uiso 1
O O 0.748016667 0.1249 0.1948 0.003 Uiso 1
O O 0.791766667 0.001983333 0.3052 0.003 Uiso 1
O O 0.708233333 0.164683333 0.1948 0.003 Uiso 1
O O 0.751983333 0.041766667 0.3052 0.003 Uiso 1
O O 0.800866667 0.1342 0.9875 0.003 Uiso 1
O O 0.699133333 0.1158 0.0125 0.003 Uiso 1
O O 0.782466667 0.032466667 0.0125 0.003 Uiso 1
O O 0.717533333 0.050866667 0.9875 0.003 Uiso 1
O O 0.751983333 0.1251 0.8052 0.003 Uiso 1
O O 0.791566667 0.164683333 0.6948 0.003 Uiso 1
O O 0.708433333 0.001983333 0.8052 0.003 Uiso 1
O O 0.748016667 0.041566667 0.6948 0.003 Uiso 1
Na Na 0.833333333 0.083333333 0.5 0.003 Uiso 1
Na Na 0.916666667 0.083333333 0.5 0.003 Uiso 1
Na Na 0.833333333 0 0.5 0.003 Uiso 1
La La 0.833333333 0.083333333 0 0.003 Uiso 1
La La 0.916666667 0 0 0.003 Uiso 1
La La 0.833333333 0 0 0.003 Uiso 1
La La 0.916666667 0.083333333 0 0.003 Uiso 1
Na Na 0.916666667 0 0.5 0.003 Uiso 1
Mg Mg 0.958333333 0.125 0.25 0.003 Uiso 1
Mg Mg 0.875 0.041666667 0.25 0.003 Uiso 1
Mg Mg 0.875 0.125 0.75 0.003 Uiso 1
Mg Mg 0.958333333 0.041666667 0.75 0.003 Uiso 1
W W 0.875 0.125 0.269 0.003 Uiso 1
W W 0.958333333 0.041666667 0.269 0.003 Uiso 1
W W 0.958333333 0.125 0.731 0.003 Uiso 1
W W 0.875 0.041666667 0.731 0.003 Uiso 1
O O 0.835316667 0.1251 0.3052 0.003 Uiso 1
O O 0.958233333 0.08135 0.1948 0.003 Uiso 1
O O 0.8751 0.085316667 0.3052 0.003 Uiso 1
O O 0.998016667 0.041566667 0.1948 0.003 Uiso 1
O O 0.949133333 0.1158 0.5125 0.003 Uiso 1
O O 0.8842 0.1342 0.4875 0.003 Uiso 1
O O 0.967533333 0.050866667 0.4875 0.003 Uiso 1
O O 0.8658 0.032466667 0.5125 0.003 Uiso 1
O O 0.998016667 0.1249 0.6948 0.003 Uiso 1
O O 0.958433333 0.085316667 0.8052 0.003 Uiso 1
O O 0.8749 0.08135 0.6948 0.003 Uiso 1
O O 0.835316667 0.041766667 0.8052 0.003 Uiso 1
O O 0.914683333 0.1249 0.1948 0.003 Uiso 1
O O 0.958433333 0.001983333 0.3052 0.003 Uiso 1
O O 0.8749 0.164683333 0.1948 0.003 Uiso 1
O O 0.91865 0.041766667 0.3052 0.003 Uiso 1
O O 0.967533333 0.1342 0.9875 0.003 Uiso 1
O O 0.8658 0.1158 0.0125 0.003 Uiso 1
O O 0.949133333 0.032466667 0.0125 0.003 Uiso 1
O O 0.8842 0.050866667 0.9875 0.003 Uiso 1
O O 0.91865 0.1251 0.8052 0.003 Uiso 1
O O 0.958233333 0.164683333 0.6948 0.003 Uiso 1
O O 0.8751 0.001983333 0.8052 0.003 Uiso 1
O O 0.914683333 0.041566667 0.6948 0.003 Uiso 1
Na Na 0.083333333 0.25 0.5 0.003 Uiso 1
Na Na 0 0.25 0.5 0.003 Uiso 1
Na Na 0.083333333 0.166666667 0.5 0.003 Uiso 1
La La 0.083333333 0.25 0 0.003 Uiso 1
La La 0 0.166666667 0 0.003 Uiso 1
La La 0.083333333 0.166666667 0 0.003 Uiso 1
La La 0 0.25 0 0.003 Uiso 1
Na Na 0 0.166666667 0.5 0.003 Uiso 1
Mg Mg 0.041666667 0.208333333 0.25 0.003 Uiso 1
Mg Mg 0.125 0.291666667 0.25 0.003 Uiso 1
Mg Mg 0.125 0.208333333 0.75 0.003 Uiso 1
Mg Mg 0.041666667 0.291666667 0.75 0.003 Uiso 1
W W 0.125 0.208333333 0.269 0.003 Uiso 1
W W 0.041666667 0.291666667 0.269 0.003 Uiso 1
W W 0.041666667 0.208333333 0.731 0.003 Uiso 1
W W 0.125 0.291666667 0.731 0.003 Uiso 1
O O 0.085316667 0.208233333 0.3052 0.003 Uiso 1
O O 0.041566667 0.251983333 0.1948 0.003 Uiso 1
O O 0.1251 0.248016667 0.3052 0.003 Uiso 1
O O 0.08135 0.291766667 0.1948 0.003 Uiso 1
O O 0.032466667 0.217533333 0.5125 0.003 Uiso 1
O O 0.1342 0.199133333 0.4875 0.003 Uiso 1
O O 0.050866667 0.282466667 0.4875 0.003 Uiso 1
O O 0.1158 0.300866667 0.5125 0.003 Uiso 1
O O 0.08135 0.208433333 0.6948 0.003 Uiso 1
O O 0.041766667 0.248016667 0.8052 0.003 Uiso 1
O O 0.1249 0.251983333 0.6948 0.003 Uiso 1
O O 0.085316667 0.291566667 0.8052 0.003 Uiso 1
O O 0.164683333 0.208433333 0.1948 0.003 Uiso 1
O O 0.041766667 0.33135 0.3052 0.003 Uiso 1
O O 0.1249 0.16865 0.1948 0.003 Uiso 1
O O 0.001983333 0.291566667 0.3052 0.003 Uiso 1
O O 0.050866667 0.199133333 0.9875 0.003 Uiso 1
O O 0.1158 0.217533333 0.0125 0.003 Uiso 1
O O 0.032466667 0.300866667 0.0125 0.003 Uiso 1
O O 0.1342 0.282466667 0.9875 0.003 Uiso 1
O O 0.001983333 0.208233333 0.8052 0.003 Uiso 1
O O 0.041566667 0.16865 0.6948 0.003 Uiso 1
O O 0.1251 0.33135 0.8052 0.003 Uiso 1
O O 0.164683333 0.291766667 0.6948 0.003 Uiso 1
Na Na 0.25 0.25 0.5 0.003 Uiso 1
Na Na 0.166666667 0.25 0.5 0.003 Uiso 1
Na Na 0.25 0.166666667 0.5 0.003 Uiso 1
La La 0.25 0.25 0 0.003 Uiso 1
La La 0.166666667 0.166666667 0 0.003 Uiso 1
La La 0.25 0.166666667 0 0.003 Uiso 1
La La 0.166666667 0.25 0 0.003 Uiso 1
Na Na 0.166666667 0.166666667 0.5 0.003 Uiso 1
Mg Mg 0.208333333 0.208333333 0.25 0.003 Uiso 1
Mg Mg 0.291666667 0.291666667 0.25 0.003 Uiso 1
Mg Mg 0.291666667 0.208333333 0.75 0.003 Uiso 1
Mg Mg 0.208333333 0.291666667 0.75 0.003 Uiso 1
W W 0.291666667 0.208333333 0.269 0.003 Uiso 1
W W 0.208333333 0.291666667 0.269 0.003 Uiso 1
W W 0.208333333 0.208333333 0.731 0.003 Uiso 1
W W 0.291666667 0.291666667 0.731 0.003 Uiso 1
O O 0.251983333 0.208233333 0.3052 0.003 Uiso 1
O O 0.208233333 0.251983333 0.1948 0.003 Uiso 1
O O 0.291766667 0.248016667 0.3052 0.003 Uiso 1
O O 0.248016667 0.291766667 0.1948 0.003 Uiso 1
O O 0.199133333 0.217533333 0.5125 0.003 Uiso 1
O O 0.300866667 0.199133333 0.4875 0.003 Uiso 1
O O 0.217533333 0.282466667 0.4875 0.003 Uiso 1
O O 0.282466667 0.300866667 0.5125 0.003 Uiso 1
O O 0.248016667 0.208433333 0.6948 0.003 Uiso 1
O O 0.208433333 0.248016667 0.8052 0.003 Uiso 1
O O 0.291566667 0.251983333 0.6948 0.003 Uiso 1
O O 0.251983333 0.291566667 0.8052 0.003 Uiso 1
O O 0.33135 0.208433333 0.1948 0.003 Uiso 1
O O 0.208433333 0.33135 0.3052 0.003 Uiso 1
O O 0.291566667 0.16865 0.1948 0.003 Uiso 1
O O 0.16865 0.291566667 0.3052 0.003 Uiso 1
O O 0.217533333 0.199133333 0.9875 0.003 Uiso 1
O O 0.282466667 0.217533333 0.0125 0.003 Uiso 1
O O 0.199133333 0.300866667 0.0125 0.003 Uiso 1
O O 0.300866667 0.282466667 0.9875 0.003 Uiso 1
O O 0.16865 0.208233333 0.8052 0.003 Uiso 1
O O 0.208233333 0.16865 0.6948 0.003 Uiso 1
O O 0.291766667 0.33135 0.8052 0.003 Uiso 1
O O 0.33135 0.291766667 0.6948 0.003 Uiso 1
Na Na 0.416666667 0.25 0.5 0.003 Uiso 1
Na Na 0.333333333 0.25 0.5 0.003 Uiso 1
Na Na 0.416666667 0.166666667 0.5 0.003 Uiso 1
La La 0.416666667 0.25 0 0.003 Uiso 1
La La 0.333333333 0.166666667 0 0.003 Uiso 1
La La 0.416666667 0.166666667 0 0.003 Uiso 1
La La 0.333333333 0.25 0 0.003 Uiso 1
Na Na 0.333333333 0.166666667 0.5 0.003 Uiso 1
Mg Mg 0.375 0.208333333 0.25 0.003 Uiso 1
Mg Mg 0.458333333 0.291666667 0.25 0.003 Uiso 1
Mg Mg 0.458333333 0.208333333 0.75 0.003 Uiso 1
Mg Mg 0.375 0.291666667 0.75 0.003 Uiso 1
W W 0.458333333 0.208333333 0.269 0.003 Uiso 1
W W 0.375 0.291666667 0.269 0.003 Uiso 1
W W 0.375 0.208333333 0.731 0.003 Uiso 1
W W 0.458333333 0.291666667 0.731 0.003 Uiso 1
O O 0.41865 0.208233333 0.3052 0.003 Uiso 1
O O 0.3749 0.251983333 0.1948 0.003 Uiso 1
O O 0.458433333 0.248016667 0.3052 0.003 Uiso 1
O O 0.414683333 0.291766667 0.1948 0.003 Uiso 1
O O 0.3658 0.217533333 0.5125 0.003 Uiso 1
O O 0.467533333 0.199133333 0.4875 0.003 Uiso 1
O O 0.3842 0.282466667 0.4875 0.003 Uiso 1
O O 0.449133333 0.300866667 0.5125 0.003 Uiso 1
O O 0.414683333 0.208433333 0.6948 0.003 Uiso 1
O O 0.3751 0.248016667 0.8052 0.003 Uiso 1
O O 0.458233333 0.251983333 0.6948 0.003 Uiso 1
O O 0.41865 0.291566667 0.8052 0.003 Uiso 1
O O 0.498016667 0.208433333 0.1948 0.003 Uiso 1
O O 0.3751 0.33135 0.3052 0.003 Uiso 1
O O 0.458233333 0.16865 0.1948 0.003 Uiso 1
O O 0.335316667 0.291566667 0.3052 0.003 Uiso 1
O O 0.3842 0.199133333 0.9875 0.003 Uiso 1
O O 0.449133333 0.217533333 0.0125 0.003 Uiso 1
O O 0.3658 0.300866667 0.0125 0.003 Uiso 1
O O 0.467533333 0.282466667 0.9875 0.003 Uiso 1
O O 0.335316667 0.208233333 0.8052 0.003 Uiso 1
O O 0.3749 0.16865 0.6948 0.003 Uiso 1
O O 0.458433333 0.33135 0.8052 0.003 Uiso 1
O O 0.498016667 0.291766667 0.6948 0.003 Uiso 1
Na Na 0.5 0.25 0.5 0.003 Uiso 1
Na Na 0.583333333 0.25 0.5 0.003 Uiso 1
Na Na 0.5 0.166666667 0.5 0.003 Uiso 1
La La 0.5 0.25 0 0.003 Uiso 1
La La 0.583333333 0.166666667 0 0.003 Uiso 1
La La 0.5 0.166666667 0 0.003 Uiso 1
La La 0.583333333 0.25 0 0.003 Uiso 1
Na Na 0.583333333 0.166666667 0.5 0.003 Uiso 1
Mg Mg 0.625 0.291666667 0.25 0.003 Uiso 1
Mg Mg 0.541666667 0.208333333 0.25 0.003 Uiso 1
Mg Mg 0.541666667 0.291666667 0.75 0.003 Uiso 1
Mg Mg 0.625 0.208333333 0.75 0.003 Uiso 1
W W 0.541666667 0.291666667 0.269 0.003 Uiso 1
W W 0.625 0.208333333 0.269 0.003 Uiso 1
W W 0.625 0.291666667 0.731 0.003 Uiso 1
W W 0.541666667 0.208333333 0.731 0.003 Uiso 1
O O 0.501983333 0.291766667 0.3052 0.003 Uiso 1
O O 0.6249 0.248016667 0.1948 0.003 Uiso 1
O O 0.541766667 0.251983333 0.3052 0.003 Uiso 1
O O 0.664683333 0.208233333 0.1948 0.003 Uiso 1
O O 0.6158 0.282466667 0.5125 0.003 Uiso 1
O O 0.550866667 0.300866667 0.4875 0.003 Uiso 1
O O 0.6342 0.217533333 0.4875 0.003 Uiso 1
O O 0.532466667 0.199133333 0.5125 0.003 Uiso 1
O O 0.664683333 0.291566667 0.6948 0.003 Uiso 1
O O 0.6251 0.251983333 0.8052 0.003 Uiso 1
O O 0.541566667 0.248016667 0.6948 0.003 Uiso 1
O O 0.501983333 0.208433333 0.8052 0.003 Uiso 1
O O 0.58135 0.291566667 0.1948 0.003 Uiso 1
O O 0.6251 0.16865 0.3052 0.003 Uiso 1
O O 0.541566667 0.33135 0.1948 0.003 Uiso 1
O O 0.585316667 0.208433333 0.3052 0.003 Uiso 1
O O 0.6342 0.300866667 0.9875 0.003 Uiso 1
O O 0.532466667 0.282466667 0.0125 0.003 Uiso 1
O O 0.6158 0.199133333 0.0125 0.003 Uiso 1
O O 0.550866667 0.217533333 0.9875 0.003 Uiso 1
O O 0.585316667 0.291766667 0.8052 0.003 Uiso 1
O O 0.6249 0.33135 0.6948 0.003 Uiso 1
O O 0.541766667 0.16865 0.8052 0.003 Uiso 1
O O 0.58135 0.208233333 0.6948 0.003 Uiso 1
Na Na 0.666666667 0.25 0.5 0.003 Uiso 1
Na Na 0.75 0.25 0.5 0.003 Uiso 1
Na Na 0.666666667 0.166666667 0.5 0.003 Uiso 1
La La 0.666666667 0.25 0 0.003 Uiso 1
La La 0.75 0.166666667 0 0.003 Uiso 1
La La 0.666666667 0.166666667 0 0.003 Uiso 1
La La 0.75 0.25 0 0.003 Uiso 1
Na Na 0.75 0.166666667 0.5 0.003 Uiso 1
Mg Mg 0.791666667 0.291666667 0.25 0.003 Uiso 1
Mg Mg 0.708333333 0.208333333 0.25 0.003 Uiso 1
Mg Mg 0.708333333 0.291666667 0.75 0.003 Uiso 1
Mg Mg 0.791666667 0.208333333 0.75 0.003 Uiso 1
W W 0.708333333 0.291666667 0.269 0.003 Uiso 1
W W 0.791666667 0.208333333 0.269 0.003 Uiso 1
W W 0.791666667 0.291666667 0.731 0.003 Uiso 1
W W 0.708333333 0.208333333 0.731 0.003 Uiso 1
O O 0.66865 0.291766667 0.3052 0.003 Uiso 1
O O 0.791566667 0.248016667 0.1948 0.003 Uiso 1
O O 0.708433333 0.251983333 0.3052 0.003 Uiso 1
O O 0.83135 0.208233333 0.1948 0.003 Uiso 1
O O 0.782466667 0.282466667 0.5125 0.003 Uiso 1
O O 0.717533333 0.300866667 0.4875 0.003 Uiso 1
O O 0.800866667 0.217533333 0.4875 0.003 Uiso 1
O O 0.699133333 0.199133333 0.5125 0.003 Uiso 1
O O 0.83135 0.291566667 0.6948 0.003 Uiso 1
O O 0.791766667 0.251983333 0.8052 0.003 Uiso 1
O O 0.708233333 0.248016667 0.6948 0.003 Uiso 1
O O 0.66865 0.208433333 0.8052 0.003 Uiso 1
O O 0.748016667 0.291566667 0.1948 0.003 Uiso 1
O O 0.791766667 0.16865 0.3052 0.003 Uiso 1
O O 0.708233333 0.33135 0.1948 0.003 Uiso 1
O O 0.751983333 0.208433333 0.3052 0.003 Uiso 1
O O 0.800866667 0.300866667 0.9875 0.003 Uiso 1
O O 0.699133333 0.282466667 0.0125 0.003 Uiso 1
O O 0.782466667 0.199133333 0.0125 0.003 Uiso 1
O O 0.717533333 0.217533333 0.9875 0.003 Uiso 1
O O 0.751983333 0.291766667 0.8052 0.003 Uiso 1
O O 0.791566667 0.33135 0.6948 0.003 Uiso 1
O O 0.708433333 0.16865 0.8052 0.003 Uiso 1
O O 0.748016667 0.208233333 0.6948 0.003 Uiso 1
Na Na 0.833333333 0.25 0.5 0.003 Uiso 1
Na Na 0.916666667 0.25 0.5 0.003 Uiso 1
Na Na 0.833333333 0.166666667 0.5 0.003 Uiso 1
La La 0.833333333 0.25 0 0.003 Uiso 1
La La 0.916666667 0.166666667 0 0.003 Uiso 1
La La 0.833333333 0.166666667 0 0.003 Uiso 1
La La 0.916666667 0.25 0 0.003 Uiso 1
Na Na 0.916666667 0.166666667 0.5 0.003 Uiso 1
Mg Mg 0.958333333 0.291666667 0.25 0.003 Uiso 1
Mg Mg 0.875 0.208333333 0.25 0.003 Uiso 1
Mg Mg 0.875 0.291666667 0.75 0.003 Uiso 1
Mg Mg 0.958333333 0.208333333 0.75 0.003 Uiso 1
W W 0.875 0.291666667 0.269 0.003 Uiso 1
W W 0.958333333 0.208333333 0.269 0.003 Uiso 1
W W 0.958333333 0.291666667 0.731 0.003 Uiso 1
W W 0.875 0.208333333 0.731 0.003 Uiso 1
O O 0.835316667 0.291766667 0.3052 0.003 Uiso 1
O O 0.958233333 0.248016667 0.1948 0.003 Uiso 1
O O 0.8751 0.251983333 0.3052 0.003 Uiso 1
O O 0.998016667 0.208233333 0.1948 0.003 Uiso 1
O O 0.949133333 0.282466667 0.5125 0.003 Uiso 1
O O 0.8842 0.300866667 0.4875 0.003 Uiso 1
O O 0.967533333 0.217533333 0.4875 0.003 Uiso 1
O O 0.8658 0.199133333 0.5125 0.003 Uiso 1
O O 0.998016667 0.291566667 0.6948 0.003 Uiso 1
O O 0.958433333 0.251983333 0.8052 0.003 Uiso 1
O O 0.8749 0.248016667 0.6948 0.003 Uiso 1
O O 0.835316667 0.208433333 0.8052 0.003 Uiso 1
O O 0.914683333 0.291566667 0.1948 0.003 Uiso 1
O O 0.958433333 0.16865 0.3052 0.003 Uiso 1
O O 0.8749 0.33135 0.1948 0.003 Uiso 1
O O 0.91865 0.208433333 0.3052 0.003 Uiso 1
O O 0.967533333 0.300866667 0.9875 0.003 Uiso 1
O O 0.8658 0.282466667 0.0125 0.003 Uiso 1
O O 0.949133333 0.199133333 0.0125 0.003 Uiso 1
O O 0.8842 0.217533333 0.9875 0.003 Uiso 1
O O 0.91865 0.291766667 0.8052 0.003 Uiso 1
O O 0.958233333 0.33135 0.6948 0.003 Uiso 1
O O 0.8751 0.16865 0.8052 0.003 Uiso 1
O O 0.914683333 0.208233333 0.6948 0.003 Uiso 1
Na Na 0.083333333 0.416666667 0.5 0.003 Uiso 1
Na Na 0 0.416666667 0.5 0.003 Uiso 1
Na Na 0.083333333 0.333333333 0.5 0.003 Uiso 1
La La 0.083333333 0.416666667 0 0.003 Uiso 1
La La 0 0.333333333 0 0.003 Uiso 1
La La 0.083333333 0.333333333 0 0.003 Uiso 1
La La 0 0.416666667 0 0.003 Uiso 1
Na Na 0 0.333333333 0.5 0.003 Uiso 1
Mg Mg 0.041666667 0.375 0.25 0.003 Uiso 1
Mg Mg 0.125 0.458333333 0.25 0.003 Uiso 1
Mg Mg 0.125 0.375 0.75 0.003 Uiso 1
Mg Mg 0.041666667 0.458333333 0.75 0.003 Uiso 1
W W 0.125 0.375 0.269 0.003 Uiso 1
W W 0.041666667 0.458333333 0.269 0.003 Uiso 1
W W 0.041666667 0.375 0.731 0.003 Uiso 1
W W 0.125 0.458333333 0.731 0.003 Uiso 1
O O 0.085316667 0.3749 0.3052 0.003 Uiso 1
O O 0.041566667 0.41865 0.1948 0.003 Uiso 1
O O 0.1251 0.414683333 0.3052 0.003 Uiso 1
O O 0.08135 0.458433333 0.1948 0.003 Uiso 1
O O 0.032466667 0.3842 0.5125 0.003 Uiso 1
O O 0.1342 0.3658 0.4875 0.003 Uiso 1
O O 0.050866667 0.449133333 0.4875 0.003 Uiso 1
O O 0.1158 0.467533333 0.5125 0.003 Uiso 1
O O 0.08135 0.3751 0.6948 0.003 Uiso 1
O O 0.041766667 0.414683333 0.8052 0.003 Uiso 1
O O 0.1249 0.41865 0.6948 0.003 Uiso 1
O O 0.085316667 0.458233333 0.8052 0.003 Uiso 1
O O 0.164683333 0.3751 0.1948 0.003 Uiso 1
O O 0.041766667 0.498016667 0.3052 0.003 Uiso 1
O O 0.1249 0.335316667 0.1948 0.003 Uiso 1
O O 0.001983333 0.458233333 0.3052 0.003 Uiso 1
O O 0.050866667 0.3658 0.9875 0.003 Uiso 1
O O 0.1158 0.3842 0.0125 0.003 Uiso 1
O O 0.032466667 0.467533333 0.0125 0.003 Uiso 1
O O 0.1342 0.449133333 0.9875 0.003 Uiso 1
O O 0.001983333 0.3749 0.8052 0.003 Uiso 1
O O 0.041566667 0.335316667 0.6948 0.003 Uiso 1
O O 0.1251 0.498016667 0.8052 0.003 Uiso 1
O O 0.164683333 0.458433333 0.6948 0.003 Uiso 1
Na Na 0.25 0.416666667 0.5 0.003 Uiso 1
Na Na 0.166666667 0.416666667 0.5 0.003 Uiso 1
Na Na 0.25 0.333333333 0.5 0.003 Uiso 1
La La 0.25 0.416666667 0 0.003 Uiso 1
La La 0.166666667 0.333333333 0 0.003 Uiso 1
La La 0.25 0.333333333 0 0.003 Uiso 1
La La 0.166666667 0.416666667 0 0.003 Uiso 1
Na Na 0.166666667 0.333333333 0.5 0.003 Uiso 1
Mg Mg 0.208333333 0.375 0.25 0.003 Uiso 1
Mg Mg 0.291666667 0.458333333 0.25 0.003 Uiso 1
Mg Mg 0.291666667 0.375 0.75 0.003 Uiso 1
Mg Mg 0.208333333 0.458333333 0.75 0.003 Uiso 1
W W 0.291666667 0.375 0.269 0.003 Uiso 1
W W 0.208333333 0.458333333 0.269 0.003 Uiso 1
W W 0.208333333 0.375 0.731 0.003 Uiso 1
W W 0.291666667 0.458333333 0.731 0.003 Uiso 1
O O 0.251983333 0.3749 0.3052 0.003 Uiso 1
O O 0.208233333 0.41865 0.1948 0.003 Uiso 1
O O 0.291766667 0.414683333 0.3052 0.003 Uiso 1
O O 0.248016667 0.458433333 0.1948 0.003 Uiso 1
O O 0.199133333 0.3842 0.5125 0.003 Uiso 1
O O 0.300866667 0.3658 0.4875 0.003 Uiso 1
O O 0.217533333 0.449133333 0.4875 0.003 Uiso 1
O O 0.282466667 0.467533333 0.5125 0.003 Uiso 1
O O 0.248016667 0.3751 0.6948 0.003 Uiso 1
O O 0.208433333 0.414683333 0.8052 0.003 Uiso 1
O O 0.291566667 0.41865 0.6948 0.003 Uiso 1
O O 0.251983333 0.458233333 0.8052 0.003 Uiso 1
O O 0.33135 0.3751 0.1948 0.003 Uiso 1
O O 0.208433333 0.498016667 0.3052 0.003 Uiso 1
O O 0.291566667 0.335316667 0.1948 0.003 Uiso 1
O O 0.16865 0.458233333 0.3052 0.003 Uiso 1
O O 0.217533333 0.3658 0.9875 0.003 Uiso 1
O O 0.282466667 0.3842 0.0125 0.003 Uiso 1
O O 0.199133333 0.467533333 0.0125 0.003 Uiso 1
O O 0.300866667 0.449133333 0.9875 0.003 Uiso 1
O O 0.16865 0.3749 0.8052 0.003 Uiso 1
O O 0.208233333 0.335316667 0.6948 0.003 Uiso 1
O O 0.291766667 0.498016667 0.8052 0.003 Uiso 1
O O 0.33135 0.458433333 0.6948 0.003 Uiso 1
Na Na 0.416666667 0.416666667 0.5 0.003 Uiso 1
Na Na 0.333333333 0.416666667 0.5 0.003 Uiso 1
Na Na 0.416666667 0.333333333 0.5 0.003 Uiso 1
La La 0.416666667 0.416666667 0 0.003 Uiso 1
La La 0.333333333 0.333333333 0 0.003 Uiso 1
La La 0.416666667 0.333333333 0 0.003 Uiso 1
La La 0.333333333 0.416666667 0 0.003 Uiso 1
Na Na 0.333333333 0.333333333 0.5 0.003 Uiso 1
Mg Mg 0.375 0.375 0.25 0.003 Uiso 1
Mg Mg 0.458333333 0.458333333 0.25 0.003 Uiso 1
Mg Mg 0.458333333 0.375 0.75 0.003 Uiso 1
Mg Mg 0.375 0.458333333 0.75 0.003 Uiso 1
W W 0.458333333 0.375 0.269 0.003 Uiso 1
W W 0.375 0.458333333 0.269 0.003 Uiso 1
W W 0.375 0.375 0.731 0.003 Uiso 1
W W 0.458333333 0.458333333 0.731 0.003 Uiso 1
O O 0.41865 0.3749 0.3052 0.003 Uiso 1
O O 0.3749 0.41865 0.1948 0.003 Uiso 1
O O 0.458433333 0.414683333 0.3052 0.003 Uiso 1
O O 0.414683333 0.458433333 0.1948 0.003 Uiso 1
O O 0.3658 0.3842 0.5125 0.003 Uiso 1
O O 0.467533333 0.3658 0.4875 0.003 Uiso 1
O O 0.3842 0.449133333 0.4875 0.003 Uiso 1
O O 0.449133333 0.467533333 0.5125 0.003 Uiso 1
O O 0.414683333 0.3751 0.6948 0.003 Uiso 1
O O 0.3751 0.414683333 0.8052 0.003 Uiso 1
O O 0.458233333 0.41865 0.6948 0.003 Uiso 1
O O 0.41865 0.458233333 0.8052 0.003 Uiso 1
O O 0.498016667 0.3751 0.1948 0.003 Uiso 1
O O 0.3751 0.498016667 0.3052 0.003 Uiso 1
O O 0.458233333 0.335316667 0.1948 0.003 Uiso 1
O O 0.335316667 0.458233333 0.3052 0.003 Uiso 1
O O 0.3842 0.3658 0.9875 0.003 Uiso 1
O O 0.449133333 0.3842 0.0125 0.003 Uiso 1
O O 0.3658 0.467533333 0.0125 0.003 Uiso 1
O O 0.467533333 0.449133333 0.9875 0.003 Uiso 1
O O 0.335316667 0.3749 0.8052 0.003 Uiso 1
O O 0.3749 0.335316667 0.6948 0.003 Uiso 1
O O 0.458433333 0.498016667 0.8052 0.003 Uiso 1
O O 0.498016667 0.458433333 0.6948 0.003 Uiso 1
Na Na 0.5 0.416666667 0.5 0.003 Uiso 1
Na Na 0.583333333 0.416666667 0.5 0.003 Uiso 1
Na Na 0.5 0.333333333 0.5 0.003 Uiso 1
La La 0.5 0.416666667 0 0.003 Uiso 1
La La 0.583333333 0.333333333 0 0.003 Uiso 1
La La 0.5 0.333333333 0 0.003 Uiso 1
La La 0.583333333 0.416666667 0 0.003 Uiso 1
Na Na 0.583333333 0.333333333 0.5 0.003 Uiso 1
Mg Mg 0.625 0.458333333 0.25 0.003 Uiso 1
Mg Mg 0.541666667 0.375 0.25 0.003 Uiso 1
Mg Mg 0.541666667 0.458333333 0.75 0.003 Uiso 1
Mg Mg 0.625 0.375 0.75 0.003 Uiso 1
W W 0.541666667 0.458333333 0.269 0.003 Uiso 1
W W 0.625 0.375 0.269 0.003 Uiso 1
W W 0.625 0.458333333 0.731 0.003 Uiso 1
W W 0.541666667 0.375 0.731 0.003 Uiso 1
O O 0.501983333 0.458433333 0.3052 0.003 Uiso 1
O O 0.6249 0.414683333 0.1948 0.003 Uiso 1
O O 0.541766667 0.41865 0.3052 0.003 Uiso 1
O O 0.664683333 0.3749 0.1948 0.003 Uiso 1
O O 0.6158 0.449133333 0.5125 0.003 Uiso 1
O O 0.550866667 0.467533333 0.4875 0.003 Uiso 1
O O 0.6342 0.3842 0.4875 0.003 Uiso 1
O O 0.532466667 0.3658 0.5125 0.003 Uiso 1
O O 0.664683333 0.458233333 0.6948 0.003 Uiso 1
O O 0.6251 0.41865 0.8052 0.003 Uiso 1
O O 0.541566667 0.414683333 0.6948 0.003 Uiso 1
O O 0.501983333 0.3751 0.8052 0.003 Uiso 1
O O 0.58135 0.458233333 0.1948 0.003 Uiso 1
O O 0.6251 0.335316667 0.3052 0.003 Uiso 1
O O 0.541566667 0.498016667 0.1948 0.003 Uiso 1
O O 0.585316667 0.3751 0.3052 0.003 Uiso 1
O O 0.6342 0.467533333 0.9875 0.003 Uiso 1
O O 0.532466667 0.449133333 0.0125 0.003 Uiso 1
O O 0.6158 0.3658 0.0125 0.003 Uiso 1
O O 0.550866667 0.3842 0.9875 0.003 Uiso 1
O O 0.585316667 0.458433333 0.8052 0.003 Uiso 1
O O 0.6249 0.498016667 0.6948 0.003 Uiso 1
O O 0.541766667 0.335316667 0.8052 0.003 Uiso 1
O O 0.58135 0.3749 0.6948 0.003 Uiso 1
Na Na 0.666666667 0.416666667 0.5 0.003 Uiso 1
Na Na 0.75 0.416666667 0.5 0.003 Uiso 1
Na Na 0.666666667 0.333333333 0.5 0.003 Uiso 1
La La 0.666666667 0.416666667 0 0.003 Uiso 1
La La 0.75 0.333333333 0 0.003 Uiso 1
La La 0.666666667 0.333333333 0 0.003 Uiso 1
La La 0.75 0.416666667 0 0.003 Uiso 1
Na Na 0.75 0.333333333 0.5 0.003 Uiso 1
Mg Mg 0.791666667 0.458333333 0.25 0.003 Uiso 1
Mg Mg 0.708333333 0.375 0.25 0.003 Uiso 1
Mg Mg 0.708333333 0.458333333 0.75 0.003 Uiso 1
Mg Mg 0.791666667 0.375 0.75 0.003 Uiso 1
W W 0.708333333 0.458333333 0.269 0.003 Uiso 1
W W 0.791666667 0.375 0.269 0.003 Uiso 1
W W 0.791666667 0.458333333 0.731 0.003 Uiso 1
W W 0.708333333 0.375 0.731 0.003 Uiso 1
O O 0.66865 0.458433333 0.3052 0.003 Uiso 1
O O 0.791566667 0.414683333 0.1948 0.003 Uiso 1
O O 0.708433333 0.41865 0.3052 0.003 Uiso 1
O O 0.83135 0.3749 0.1948 0.003 Uiso 1
O O 0.782466667 0.449133333 0.5125 0.003 Uiso 1
O O 0.717533333 0.467533333 0.4875 0.003 Uiso 1
O O 0.800866667 0.3842 0.4875 0.003 Uiso 1
O O 0.699133333 0.3658 0.5125 0.003 Uiso 1
O O 0.83135 0.458233333 0.6948 0.003 Uiso 1
O O 0.791766667 0.41865 0.8052 0.003 Uiso 1
O O 0.708233333 0.414683333 0.6948 0.003 Uiso 1
O O 0.66865 0.3751 0.8052 0.003 Uiso 1
O O 0.748016667 0.458233333 0.1948 0.003 Uiso 1
O O 0.791766667 0.335316667 0.3052 0.003 Uiso 1
O O 0.708233333 0.498016667 0.1948 0.003 Uiso 1
O O 0.751983333 0.3751 0.3052 0.003 Uiso 1
O O 0.800866667 0.467533333 0.9875 0.003 Uiso 1
O O 0.699133333 0.449133333 0.0125 0.003 Uiso 1
O O 0.782466667 0.3658 0.0125 0.003 Uiso 1
O O 0.717533333 0.3842 0.9875 0.003 Uiso 1
O O 0.751983333 0.458433333 0.8052 0.003 Uiso 1
O O 0.791566667 0.498016667 0.6948 0.003 Uiso 1
O O 0.708433333 0.335316667 0.8052 0.003 Uiso 1
O O 0.748016667 0.3749 0.6948 0.003 Uiso 1
Na Na 0.833333333 0.416666667 0.5 0.003 Uiso 1
Na Na 0.916666667 0.416666667 0.5 0.003 Uiso 1
Na Na 0.833333333 0.333333333 0.5 0.003 Uiso 1
La La 0.833333333 0.416666667 0 0.003 Uiso 1
La La 0.916666667 0.333333333 0 0.003 Uiso 1
La La 0.833333333 0.333333333 0 0.003 Uiso 1
La La 0.916666667 0.416666667 0 0.003 Uiso 1
Na Na 0.916666667 0.333333333 0.5 0.003 Uiso 1
Mg Mg 0.958333333 0.458333333 0.25 0.003 Uiso 1
Mg Mg 0.875 0.375 0.25 0.003 Uiso 1
Mg Mg 0.875 0.458333333 0.75 0.003 Uiso 1
Mg Mg 0.958333333 0.375 0.75 0.003 Uiso 1
W W 0.875 0.458333333 0.269 0.003 Uiso 1
W W 0.958333333 0.375 0.269 0.003 Uiso 1
W W 0.958333333 0.458333333 0.731 0.003 Uiso 1
W W 0.875 0.375 0.731 0.003 Uiso 1
O O 0.835316667 0.458433333 0.3052 0.003 Uiso 1
O O 0.958233333 0.414683333 0.1948 0.003 Uiso 1
O O 0.8751 0.41865 0.3052 0.003 Uiso 1
O O 0.998016667 0.3749 0.1948 0.003 Uiso 1
O O 0.949133333 0.449133333 0.5125 0.003 Uiso 1
O O 0.8842 0.467533333 0.4875 0.003 Uiso 1
O O 0.967533333 0.3842 0.4875 0.003 Uiso 1
O O 0.8658 0.3658 0.5125 0.003 Uiso 1
O O 0.998016667 0.458233333 0.6948 0.003 Uiso 1
O O 0.958433333 0.41865 0.8052 0.003 Uiso 1
O O 0.8749 0.414683333 0.6948 0.003 Uiso 1
O O 0.835316667 0.3751 0.8052 0.003 Uiso 1
O O 0.914683333 0.458233333 0.1948 0.003 Uiso 1
O O 0.958433333 0.335316667 0.3052 0.003 Uiso 1
O O 0.8749 0.498016667 0.1948 0.003 Uiso 1
O O 0.91865 0.3751 0.3052 0.003 Uiso 1
O O 0.967533333 0.467533333 0.9875 0.003 Uiso 1
O O 0.8658 0.449133333 0.0125 0.003 Uiso 1
O O 0.949133333 0.3658 0.0125 0.003 Uiso 1
O O 0.8842 0.3842 0.9875 0.003 Uiso 1
O O 0.91865 0.458433333 0.8052 0.003 Uiso 1
O O 0.958233333 0.498016667 0.6948 0.003 Uiso 1
O O 0.8751 0.335316667 0.8052 0.003 Uiso 1
O O 0.914683333 0.3749 0.6948 0.003 Uiso 1
Na Na 1.416666667 0.5 0.5 0.003 Uiso 1
Na Na 1.5 0.5 0.5 0.003 Uiso 1
Na Na 1.416666667 0.583333333 0.5 0.003 Uiso 1
La La 1.416666667 0.5 0 0.003 Uiso 1
La La 1.5 0.583333333 0 0.003 Uiso 1
La La 1.416666667 0.583333333 0 0.003 Uiso 1
La La 1.5 0.5 0 0.003 Uiso 1
Na Na 1.5 0.583333333 0.5 0.003 Uiso 1
Mg Mg 1.458333333 0.625 0.25 0.003 Uiso 1
Mg Mg 1.375 0.541666667 0.25 0.003 Uiso 1
Mg Mg 1.375 0.625 0.75 0.003 Uiso 1
Mg Mg 1.458333333 0.541666667 0.75 0.003 Uiso 1
W W 1.375 0.625 0.269 0.003 Uiso 1
W W 1.458333333 0.541666667 0.269 0.003 Uiso 1
W W 1.458333333 0.625 0.731 0.003 Uiso 1
W W 1.375 0.541666667 0.731 0.003 Uiso 1
O O 1.414683333 0.6249 0.3052 0.003 Uiso 1
O O 1.458433333 0.501983333 0.1948 0.003 Uiso 1
O O 1.3749 0.664683333 0.3052 0.003 Uiso 1
O O 1.41865 0.541766667 0.1948 0.003 Uiso 1
O O 1.467533333 0.6342 0.5125 0.003 Uiso 1
O O 1.3658 0.6158 0.4875 0.003 Uiso 1
O O 1.449133333 0.532466667 0.4875 0.003 Uiso 1
O O 1.3842 0.550866667 0.5125 0.003 Uiso 1
O O 1.41865 0.6251 0.6948 0.003 Uiso 1
O O 1.458233333 0.664683333 0.8052 0.003 Uiso 1
O O 1.3751 0.501983333 0.6948 0.003 Uiso 1
O O 1.414683333 0.541566667 0.8052 0.003 Uiso 1
O O 1.335316667 0.6251 0.1948 0.003 Uiso 1
O O 1.458233333 0.58135 0.3052 0.003 Uiso 1
O O 1.3751 0.585316667 0.1948 0.003 Uiso 1
O O 1.498016667 0.541566667 0.3052 0.003 Uiso 1
O O 1.449133333 0.6158 0.9875 0.003 Uiso 1
O O 1.3842 0.6342 0.0125 0.003 Uiso 1
O O 1.467533333 0.550866667 0.0125 0.003 Uiso 1
O O 1.3658 0.532466667 0.9875 0.003 Uiso 1
O O 1.498016667 0.6249 0.8052 0.003 Uiso 1
O O 1.458433333 0.585316667 0.6948 0.003 Uiso 1
O O 1.3749 0.58135 0.8052 0.003 Uiso 1
O O 1.335316667 0.541766667 0.6948 0.003 Uiso 1
Na Na 1.25 0.5 0.5 0.003 Uiso 1
Na Na 1.333333333 0.5 0.5 0.003 Uiso 1
Na Na 1.25 0.583333333 0.5 0.003 Uiso 1
La La 1.25 0.5 0 0.003 Uiso 1
La La 1.333333333 0.583333333 0 0.003 Uiso 1
La La 1.25 0.583333333 0 0.003 Uiso 1
La La 1.333333333 0.5 0 0.003 Uiso 1
Na Na 1.333333333 0.583333333 0.5 0.003 Uiso 1
Mg Mg 1.291666667 0.625 0.25 0.003 Uiso 1
Mg Mg 1.208333333 0.541666667 0.25 0.003 Uiso 1
Mg Mg 1.208333333 0.625 0.75 0.003 Uiso 1
Mg Mg 1.291666667 0.541666667 0.75 0.003 Uiso 1
W W 1.208333333 0.625 0.269 0.003 Uiso 1
W W 1.291666667 0.541666667 0.269 0.003 Uiso 1
W W 1.291666667 0.625 0.731 0.003 Uiso 1
W W 1.208333333 0.541666667 0.731 0.003 Uiso 1
O O 1.248016667 0.6249 0.3052 0.003 Uiso 1
O O 1.291766667 0.501983333 0.1948 0.003 Uiso 1
O O 1.208233333 0.664683333 0.3052 0.003 Uiso 1
O O 1.251983333 0.541766667 0.1948 0.003 Uiso 1
O O 1.300866667 0.6342 0.5125 0.003 Uiso 1
O O 1.199133333 0.6158 0.4875 0.003 Uiso 1
O O 1.282466667 0.532466667 0.4875 0.003 Uiso 1
O O 1.217533333 0.550866667 0.5125 0.003 Uiso 1
O O 1.251983333 0.6251 0.6948 0.003 Uiso 1
O O 1.291566667 0.664683333 0.8052 0.003 Uiso 1
O O 1.208433333 0.501983333 0.6948 0.003 Uiso 1
O O 1.248016667 0.541566667 0.8052 0.003 Uiso 1
O O 1.16865 0.6251 0.1948 0.003 Uiso 1
O O 1.291566667 0.58135 0.3052 0.003 Uiso 1
O O 1.208433333 0.585316667 0.1948 0.003 Uiso 1
O O 1.33135 0.541566667 0.3052 0.003 Uiso 1
O O 1.282466667 0.6158 0.9875 0.003 Uiso 1
O O 1.217533333 0.6342 0.0125 0.003 Uiso 1
O O 1.300866667 0.550866667 0.0125 0.003 Uiso 1
O O 1.199133333 0.532466667 0.9875 0.003 Uiso 1
O O 1.33135 0.6249 0.8052 0.003 Uiso 1
O O 1.291766667 0.585316667 0.6948 0.003 Uiso 1
O O 1.208233333 0.58135 0.8052 0.003 Uiso 1
O O 1.16865 0.541766667 0.6948 0.003 Uiso 1
Na Na 1.083333333 0.5 0.5 0.003 Uiso 1
Na Na 1.166666667 0.5 0.5 0.003 Uiso 1
Na Na 1.083333333 0.583333333 0.5 0.003 Uiso 1
La La 1.083333333 0.5 0 0.003 Uiso 1
La La 1.166666667 0.583333333 0 0.003 Uiso 1
La La 1.083333333 0.583333333 0 0.003 Uiso 1
La La 1.166666667 0.5 0 0.003 Uiso 1
Na Na 1.166666667 0.583333333 0.5 0.003 Uiso 1
Mg Mg 1.125 0.625 0.25 0.003 Uiso 1
Mg Mg 1.041666667 0.541666667 0.25 0.003 Uiso 1
Mg Mg 1.041666667 0.625 0.75 0.003 Uiso 1
Mg Mg 1.125 0.541666667 0.75 0.003 Uiso 1
W W 1.041666667 0.625 0.269 0.003 Uiso 1
W W 1.125 0.541666667 0.269 0.003 Uiso 1
W W 1.125 0.625 0.731 0.003 Uiso 1
W W 1.041666667 0.541666667 0.731 0.003 Uiso 1
O O 1.08135 0.6249 0.3052 0.003 Uiso 1
O O 1.1251 0.501983333 0.1948 0.003 Uiso 1
O O 1.041566667 0.664683333 0.3052 0.003 Uiso 1
O O 1.085316667 0.541766667 0.1948 0.003 Uiso 1
O O 1.1342 0.6342 0.5125 0.003 Uiso 1
O O 1.032466667 0.6158 0.4875 0.003 Uiso 1
O O 1.1158 0.532466667 0.4875 0.003 Uiso 1
O O 1.050866667 0.550866667 0.5125 0.003 Uiso 1
O O 1.085316667 0.6251 0.6948 0.003 Uiso 1
O O 1.1249 0.664683333 0.8052 0.003 Uiso 1
O O 1.041766667 0.501983333 0.6948 0.003 Uiso 1
O O 1.08135 0.541566667 0.8052 0.003 Uiso 1
O O 1.001983333 0.6251 0.1948 0.003 Uiso 1
O O 1.1249 0.58135 0.3052 0.003 Uiso 1
O O 1.041766667 0.585316667 0.1948 0.003 Uiso 1
O O 1.164683333 0.541566667 0.3052 0.003 Uiso 1
O O 1.1158 0.6158 0.9875 0.003 Uiso 1
O O 1.050866667 0.6342 0.0125 0.003 Uiso 1
O O 1.1342 0.550866667 0.0125 0.003 Uiso 1
O O 1.032466667 0.532466667 0.9875 0.003 Uiso 1
O O 1.164683333 0.6249 0.8052 0.003 Uiso 1
O O 1.1251 0.585316667 0.6948 0.003 Uiso 1
O O 1.041566667 0.58135 0.8052 0.003 Uiso 1
O O 1.001983333 0.541766667 0.6948 0.003 Uiso 1
Na Na 1 0.5 0.5 0.003 Uiso 1
Na Na 0.916666667 0.5 0.5 0.003 Uiso 1
Na Na 1 0.583333333 0.5 0.003 Uiso 1
La La 1 0.5 0 0.003 Uiso 1
La La 0.916666667 0.583333333 0 0.003 Uiso 1
La La 1 0.583333333 0 0.003 Uiso 1
La La 0.916666667 0.5 0 0.003 Uiso 1
Na Na 0.916666667 0.583333333 0.5 0.003 Uiso 1
Mg Mg 0.875 0.541666667 0.25 0.003 Uiso 1
Mg Mg 0.958333333 0.625 0.25 0.003 Uiso 1
Mg Mg 0.958333333 0.541666667 0.75 0.003 Uiso 1
Mg Mg 0.875 0.625 0.75 0.003 Uiso 1
W W 0.958333333 0.541666667 0.269 0.003 Uiso 1
W W 0.875 0.625 0.269 0.003 Uiso 1
W W 0.875 0.541666667 0.731 0.003 Uiso 1
W W 0.958333333 0.625 0.731 0.003 Uiso 1
O O 0.998016667 0.541766667 0.3052 0.003 Uiso 1
O O 0.8751 0.664683333 0.1948 0.003 Uiso 1
O O 0.958233333 0.501983333 0.3052 0.003 Uiso 1
O O 0.835316667 0.6249 0.1948 0.003 Uiso 1
O O 0.8842 0.532466667 0.5125 0.003 Uiso 1
O O 0.949133333 0.550866667 0.4875 0.003 Uiso 1
O O 0.8658 0.6342 0.4875 0.003 Uiso 1
O O 0.967533333 0.6158 0.5125 0.003 Uiso 1
O O 0.835316667 0.541566667 0.6948 0.003 Uiso 1
O O 0.8749 0.501983333 0.8052 0.003 Uiso 1
O O 0.958433333 0.664683333 0.6948 0.003 Uiso 1
O O 0.998016667 0.6251 0.8052 0.003 Uiso 1
O O 0.91865 0.541566667 0.1948 0.003 Uiso 1
O O 0.8749 0.585316667 0.3052 0.003 Uiso 1
O O 0.958433333 0.58135 0.1948 0.003 Uiso 1
O O 0.914683333 0.6251 0.3052 0.003 Uiso 1
O O 0.8658 0.550866667 0.9875 0.003 Uiso 1
O O 0.967533333 0.532466667 0.0125 0.003 Uiso 1
O O 0.8842 0.6158 0.0125 0.003 Uiso 1
O O 0.949133333 0.6342 0.9875 0.003 Uiso 1
O O 0.914683333 0.541766667 0.8052 0.003 Uiso 1
O O 0.8751 0.58135 0.6948 0.003 Uiso 1
O O 0.958233333 0.585316667 0.8052 0.003 Uiso 1
O O 0.91865 0.6249 0.6948 0.003 Uiso 1
Na Na 0.833333333 0.5 0.5 0.003 Uiso 1
Na Na 0.75 0.5 0.5 0.003 Uiso 1
Na Na 0.833333333 0.583333333 0.5 0.003 Uiso 1
La La 0.833333333 0.5 0 0.003 Uiso 1
La La 0.75 0.583333333 0 0.003 Uiso 1
La La 0.833333333 0.583333333 0 0.003 Uiso 1
La La 0.75 0.5 0 0.003 Uiso 1
Na Na 0.75 0.583333333 0.5 0.003 Uiso 1
Mg Mg 0.708333333 0.541666667 0.25 0.003 Uiso 1
Mg Mg 0.791666667 0.625 0.25 0.003 Uiso 1
Mg Mg 0.791666667 0.541666667 0.75 0.003 Uiso 1
Mg Mg 0.708333333 0.625 0.75 0.003 Uiso 1
W W 0.791666667 0.541666667 0.269 0.003 Uiso 1
W W 0.708333333 0.625 0.269 0.003 Uiso 1
W W 0.708333333 0.541666667 0.731 0.003 Uiso 1
W W 0.791666667 0.625 0.731 0.003 Uiso 1
O O 0.83135 0.541766667 0.3052 0.003 Uiso 1
O O 0.708433333 0.664683333 0.1948 0.003 Uiso 1
O O 0.791566667 0.501983333 0.3052 0.003 Uiso 1
O O 0.66865 0.6249 0.1948 0.003 Uiso 1
O O 0.717533333 0.532466667 0.5125 0.003 Uiso 1
O O 0.782466667 0.550866667 0.4875 0.003 Uiso 1
O O 0.699133333 0.6342 0.4875 0.003 Uiso 1
O O 0.800866667 0.6158 0.5125 0.003 Uiso 1
O O 0.66865 0.541566667 0.6948 0.003 Uiso 1
O O 0.708233333 0.501983333 0.8052 0.003 Uiso 1
O O 0.791766667 0.664683333 0.6948 0.003 Uiso 1
O O 0.83135 0.6251 0.8052 0.003 Uiso 1
O O 0.751983333 0.541566667 0.1948 0.003 Uiso 1
O O 0.708233333 0.585316667 0.3052 0.003 Uiso 1
O O 0.791766667 0.58135 0.1948 0.003 Uiso 1
O O 0.748016667 0.6251 0.3052 0.003 Uiso 1
O O 0.699133333 0.550866667 0.9875 0.003 Uiso 1
O O 0.800866667 0.532466667 0.0125 0.003 Uiso 1
O O 0.717533333 0.6158 0.0125 0.003 Uiso 1
O O 0.782466667 0.6342 0.9875 0.003 Uiso 1
O O 0.748016667 0.541766667 0.8052 0.003 Uiso 1
O O 0.708433333 0.58135 0.6948 0.003 Uiso 1
O O 0.791566667 0.585316667 0.8052 0.003 Uiso 1
O O 0.751983333 0.6249 0.6948 0.003 Uiso 1
Na Na 0.666666667 0.5 0.5 0.003 Uiso 1
Na Na 0.583333333 0.5 0.5 0.003 Uiso 1
Na Na 0.666666667 0.583333333 0.5 0.003 Uiso 1
La La 0.666666667 0.5 0 0.003 Uiso 1
La La 0.583333333 0.583333333 0 0.003 Uiso 1
La La 0.666666667 0.583333333 0 0.003 Uiso 1
La La 0.583333333 0.5 0 0.003 Uiso 1
Na Na 0.583333333 0.583333333 0.5 0.003 Uiso 1
Mg Mg 0.541666667 0.541666667 0.25 0.003 Uiso 1
Mg Mg 0.625 0.625 0.25 0.003 Uiso 1
Mg Mg 0.625 0.541666667 0.75 0.003 Uiso 1
Mg Mg 0.541666667 0.625 0.75 0.003 Uiso 1
W W 0.625 0.541666667 0.269 0.003 Uiso 1
W W 0.541666667 0.625 0.269 0.003 Uiso 1
W W 0.541666667 0.541666667 0.731 0.003 Uiso 1
W W 0.625 0.625 0.731 0.003 Uiso 1
O O 0.664683333 0.541766667 0.3052 0.003 Uiso 1
O O 0.541766667 0.664683333 0.1948 0.003 Uiso 1
O O 0.6249 0.501983333 0.3052 0.003 Uiso 1
O O 0.501983333 0.6249 0.1948 0.003 Uiso 1
O O 0.550866667 0.532466667 0.5125 0.003 Uiso 1
O O 0.6158 0.550866667 0.4875 0.003 Uiso 1
O O 0.532466667 0.6342 0.4875 0.003 Uiso 1
O O 0.6342 0.6158 0.5125 0.003 Uiso 1
O O 0.501983333 0.541566667 0.6948 0.003 Uiso 1
O O 0.541566667 0.501983333 0.8052 0.003 Uiso 1
O O 0.6251 0.664683333 0.6948 0.003 Uiso 1
O O 0.664683333 0.6251 0.8052 0.003 Uiso 1
O O 0.585316667 0.541566667 0.1948 0.003 Uiso 1
O O 0.541566667 0.585316667 0.3052 0.003 Uiso 1
O O 0.6251 0.58135 0.1948 0.003 Uiso 1
O O 0.58135 0.6251 0.3052 0.003 Uiso 1
O O 0.532466667 0.550866667 0.9875 0.003 Uiso 1
O O 0.6342 0.532466667 0.0125 0.003 Uiso 1
O O 0.550866667 0.6158 0.0125 0.003 Uiso 1
O O 0.6158 0.6342 0.9875 0.003 Uiso 1
O O 0.58135 0.541766667 0.8052 0.003 Uiso 1
O O 0.541766667 0.58135 0.6948 0.003 Uiso 1
O O 0.6249 0.585316667 0.8052 0.003 Uiso 1
O O 0.585316667 0.6249 0.6948 0.003 Uiso 1
Na Na 1.416666667 0.666666667 0.5 0.003 Uiso 1
Na Na 1.5 0.666666667 0.5 0.003 Uiso 1
Na Na 1.416666667 0.75 0.5 0.003 Uiso 1
La La 1.416666667 0.666666667 0 0.003 Uiso 1
La La 1.5 0.75 0 0.003 Uiso 1
La La 1.416666667 0.75 0 0.003 Uiso 1
La La 1.5 0.666666667 0 0.003 Uiso 1
Na Na 1.5 0.75 0.5 0.003 Uiso 1
Mg Mg 1.458333333 0.791666667 0.25 0.003 Uiso 1
Mg Mg 1.375 0.708333333 0.25 0.003 Uiso 1
Mg Mg 1.375 0.791666667 0.75 0.003 Uiso 1
Mg Mg 1.458333333 0.708333333 0.75 0.003 Uiso 1
W W 1.375 0.791666667 0.269 0.003 Uiso 1
W W 1.458333333 0.708333333 0.269 0.003 Uiso 1
W W 1.458333333 0.791666667 0.731 0.003 Uiso 1
W W 1.375 0.708333333 0.731 0.003 Uiso 1
O O 1.414683333 0.791566667 0.3052 0.003 Uiso 1
O O 1.458433333 0.66865 0.1948 0.003 Uiso 1
O O 1.3749 0.83135 0.3052 0.003 Uiso 1
O O 1.41865 0.708433333 0.1948 0.003 Uiso 1
O O 1.467533333 0.800866667 0.5125 0.003 Uiso 1
O O 1.3658 0.782466667 0.4875 0.003 Uiso 1
O O 1.449133333 0.699133333 0.4875 0.003 Uiso 1
O O 1.3842 0.717533333 0.5125 0.003 Uiso 1
O O 1.41865 0.791766667 0.6948 0.003 Uiso 1
O O 1.458233333 0.83135 0.8052 0.003 Uiso 1
O O 1.3751 0.66865 0.6948 0.003 Uiso 1
O O 1.414683333 0.708233333 0.8052 0.003 Uiso 1
O O 1.335316667 0.791766667 0.1948 0.003 Uiso 1
O O 1.458233333 0.748016667 0.3052 0.003 Uiso 1
O O 1.3751 0.751983333 0.1948 0.003 Uiso 1
O O 1.498016667 0.708233333 0.3052 0.003 Uiso 1
O O 1.449133333 0.782466667 0.9875 0.003 Uiso 1
O O 1.3842 0.800866667 0.0125 0.003 Uiso 1
O O 1.467533333 0.717533333 0.0125 0.003 Uiso 1
O O 1.3658 0.699133333 0.9875 0.003 Uiso 1
O O 1.498016667 0.791566667 0.8052 0.003 Uiso 1
O O 1.458433333 0.751983333 0.6948 0.003 Uiso 1
O O 1.3749 0.748016667 0.8052 0.003 Uiso 1
O O 1.335316667 0.708433333 0.6948 0.003 Uiso 1
Na Na 1.25 0.666666667 0.5 0.003 Uiso 1
Na Na 1.333333333 0.666666667 0.5 0.003 Uiso 1
Na Na 1.25 0.75 0.5 0.003 Uiso 1
La La 1.25 0.666666667 0 0.003 Uiso 1
La La 1.333333333 0.75 0 0.003 Uiso 1
La La 1.25 0.75 0 0.003 Uiso 1
La La 1.333333333 0.666666667 0 0.003 Uiso 1
Na Na 1.333333333 0.75 0.5 0.003 Uiso 1
Mg Mg 1.291666667 0.791666667 0.25 0.003 Uiso 1
Mg Mg 1.208333333 0.708333333 0.25 0.003 Uiso 1
Mg Mg 1.208333333 0.791666667 0.75 0.003 Uiso 1
Mg Mg 1.291666667 0.708333333 0.75 0.003 Uiso 1
W W 1.208333333 0.791666667 0.269 0.003 Uiso 1
W W 1.291666667 0.708333333 0.269 0.003 Uiso 1
W W 1.291666667 0.791666667 0.731 0.003 Uiso 1
W W 1.208333333 0.708333333 0.731 0.003 Uiso 1
O O 1.248016667 0.791566667 0.3052 0.003 Uiso 1
O O 1.291766667 0.66865 0.1948 0.003 Uiso 1
O O 1.208233333 0.83135 0.3052 0.003 Uiso 1
O O 1.251983333 0.708433333 0.1948 0.003 Uiso 1
O O 1.300866667 0.800866667 0.5125 0.003 Uiso 1
O O 1.199133333 0.782466667 0.4875 0.003 Uiso 1
O O 1.282466667 0.699133333 0.4875 0.003 Uiso 1
O O 1.217533333 0.717533333 0.5125 0.003 Uiso 1
O O 1.251983333 0.791766667 0.6948 0.003 Uiso 1
O O 1.291566667 0.83135 0.8052 0.003 Uiso 1
O O 1.208433333 0.66865 0.6948 0.003 Uiso 1
O O 1.248016667 0.708233333 0.8052 0.003 Uiso 1
O O 1.16865 0.791766667 0.1948 0.003 Uiso 1
O O 1.291566667 0.748016667 0.3052 0.003 Uiso 1
O O 1.208433333 0.751983333 0.1948 0.003 Uiso 1
O O 1.33135 0.708233333 0.3052 0.003 Uiso 1
O O 1.282466667 0.782466667 0.9875 0.003 Uiso 1
O O 1.217533333 0.800866667 0.0125 0.003 Uiso 1
O O 1.300866667 0.717533333 0.0125 0.003 Uiso 1
O O 1.199133333 0.699133333 0.9875 0.003 Uiso 1
O O 1.33135 0.791566667 0.8052 0.003 Uiso 1
O O 1.291766667 0.751983333 0.6948 0.003 Uiso 1
O O 1.208233333 0.748016667 0.8052 0.003 Uiso 1
O O 1.16865 0.708433333 0.6948 0.003 Uiso 1
Na Na 1.083333333 0.666666667 0.5 0.003 Uiso 1
Na Na 1.166666667 0.666666667 0.5 0.003 Uiso 1
Na Na 1.083333333 0.75 0.5 0.003 Uiso 1
La La 1.083333333 0.666666667 0 0.003 Uiso 1
La La 1.166666667 0.75 0 0.003 Uiso 1
La La 1.083333333 0.75 0 0.003 Uiso 1
La La 1.166666667 0.666666667 0 0.003 Uiso 1
Na Na 1.166666667 0.75 0.5 0.003 Uiso 1
Mg Mg 1.125 0.791666667 0.25 0.003 Uiso 1
Mg Mg 1.041666667 0.708333333 0.25 0.003 Uiso 1
Mg Mg 1.041666667 0.791666667 0.75 0.003 Uiso 1
Mg Mg 1.125 0.708333333 0.75 0.003 Uiso 1
W W 1.041666667 0.791666667 0.269 0.003 Uiso 1
W W 1.125 0.708333333 0.269 0.003 Uiso 1
W W 1.125 0.791666667 0.731 0.003 Uiso 1
W W 1.041666667 0.708333333 0.731 0.003 Uiso 1
O O 1.08135 0.791566667 0.3052 0.003 Uiso 1
O O 1.1251 0.66865 0.1948 0.003 Uiso 1
O O 1.041566667 0.83135 0.3052 0.003 Uiso 1
O O 1.085316667 0.708433333 0.1948 0.003 Uiso 1
O O 1.1342 0.800866667 0.5125 0.003 Uiso 1
O O 1.032466667 0.782466667 0.4875 0.003 Uiso 1
O O 1.1158 0.699133333 0.4875 0.003 Uiso 1
O O 1.050866667 0.717533333 0.5125 0.003 Uiso 1
O O 1.085316667 0.791766667 0.6948 0.003 Uiso 1
O O 1.1249 0.83135 0.8052 0.003 Uiso 1
O O 1.041766667 0.66865 0.6948 0.003 Uiso 1
O O 1.08135 0.708233333 0.8052 0.003 Uiso 1
O O 1.001983333 0.791766667 0.1948 0.003 Uiso 1
O O 1.1249 0.748016667 0.3052 0.003 Uiso 1
O O 1.041766667 0.751983333 0.1948 0.003 Uiso 1
O O 1.164683333 0.708233333 0.3052 0.003 Uiso 1
O O 1.1158 0.782466667 0.9875 0.003 Uiso 1
O O 1.050866667 0.800866667 0.0125 0.003 Uiso 1
O O 1.1342 0.717533333 0.0125 0.003 Uiso 1
O O 1.032466667 0.699133333 0.9875 0.003 Uiso 1
O O 1.164683333 0.791566667 0.8052 0.003 Uiso 1
O O 1.1251 0.751983333 0.6948 0.003 Uiso 1
O O 1.041566667 0.748016667 0.8052 0.003 Uiso 1
O O 1.001983333 0.708433333 0.6948 0.003 Uiso 1
Na Na 1 0.666666667 0.5 0.003 Uiso 1
Na Na 0.916666667 0.666666667 0.5 0.003 Uiso 1
Na Na 1 0.75 0.5 0.003 Uiso 1
La La 1 0.666666667 0 0.003 Uiso 1
La La 0.916666667 0.75 0 0.003 Uiso 1
La La 1 0.75 0 0.003 Uiso 1
La La 0.916666667 0.666666667 0 0.003 Uiso 1
Na Na 0.916666667 0.75 0.5 0.003 Uiso 1
Mg Mg 0.875 0.708333333 0.25 0.003 Uiso 1
Mg Mg 0.958333333 0.791666667 0.25 0.003 Uiso 1
Mg Mg 0.958333333 0.708333333 0.75 0.003 Uiso 1
Mg Mg 0.875 0.791666667 0.75 0.003 Uiso 1
W W 0.958333333 0.708333333 0.269 0.003 Uiso 1
W W 0.875 0.791666667 0.269 0.003 Uiso 1
W W 0.875 0.708333333 0.731 0.003 Uiso 1
W W 0.958333333 0.791666667 0.731 0.003 Uiso 1
O O 0.998016667 0.708433333 0.3052 0.003 Uiso 1
O O 0.8751 0.83135 0.1948 0.003 Uiso 1
O O 0.958233333 0.66865 0.3052 0.003 Uiso 1
O O 0.835316667 0.791566667 0.1948 0.003 Uiso 1
O O 0.8842 0.699133333 0.5125 0.003 Uiso 1
O O 0.949133333 0.717533333 0.4875 0.003 Uiso 1
O O 0.8658 0.800866667 0.4875 0.003 Uiso 1
O O 0.967533333 0.782466667 0.5125 0.003 Uiso 1
O O 0.835316667 0.708233333 0.6948 0.003 Uiso 1
O O 0.8749 0.66865 0.8052 0.003 Uiso 1
O O 0.958433333 0.83135 0.6948 0.003 Uiso 1
O O 0.998016667 0.791766667 0.8052 0.003 Uiso 1
O O 0.91865 0.708233333 0.1948 0.003 Uiso 1
O O 0.8749 0.751983333 0.3052 0.003 Uiso 1
O O 0.958433333 0.748016667 0.1948 0.003 Uiso 1
O O 0.914683333 0.791766667 0.3052 0.003 Uiso 1
O O 0.8658 0.717533333 0.9875 0.003 Uiso 1
O O 0.967533333 0.699133333 0.0125 0.003 Uiso 1
O O 0.8842 0.782466667 0.0125 0.003 Uiso 1
O O 0.949133333 0.800866667 0.9875 0.003 Uiso 1
O O 0.914683333 0.708433333 0.8052 0.003 Uiso 1
O O 0.8751 0.748016667 0.6948 0.003 Uiso 1
O O 0.958233333 0.751983333 0.8052 0.003 Uiso 1
O O 0.91865 0.791566667 0.6948 0.003 Uiso 1
Na Na 0.833333333 0.666666667 0.5 0.003 Uiso 1
Na Na 0.75 0.666666667 0.5 0.003 Uiso 1
Na Na 0.833333333 0.75 0.5 0.003 Uiso 1
La La 0.833333333 0.666666667 0 0.003 Uiso 1
La La 0.75 0.75 0 0.003 Uiso 1
La La 0.833333333 0.75 0 0.003 Uiso 1
La La 0.75 0.666666667 0 0.003 Uiso 1
Na Na 0.75 0.75 0.5 0.003 Uiso 1
Mg Mg 0.708333333 0.708333333 0.25 0.003 Uiso 1
Mg Mg 0.791666667 0.791666667 0.25 0.003 Uiso 1
Mg Mg 0.791666667 0.708333333 0.75 0.003 Uiso 1
Mg Mg 0.708333333 0.791666667 0.75 0.003 Uiso 1
W W 0.791666667 0.708333333 0.269 0.003 Uiso 1
W W 0.708333333 0.791666667 0.269 0.003 Uiso 1
W W 0.708333333 0.708333333 0.731 0.003 Uiso 1
W W 0.791666667 0.791666667 0.731 0.003 Uiso 1
O O 0.83135 0.708433333 0.3052 0.003 Uiso 1
O O 0.708433333 0.83135 0.1948 0.003 Uiso 1
O O 0.791566667 0.66865 0.3052 0.003 Uiso 1
O O 0.66865 0.791566667 0.1948 0.003 Uiso 1
O O 0.717533333 0.699133333 0.5125 0.003 Uiso 1
O O 0.782466667 0.717533333 0.4875 0.003 Uiso 1
O O 0.699133333 0.800866667 0.4875 0.003 Uiso 1
O O 0.800866667 0.782466667 0.5125 0.003 Uiso 1
O O 0.66865 0.708233333 0.6948 0.003 Uiso 1
O O 0.708233333 0.66865 0.8052 0.003 Uiso 1
O O 0.791766667 0.83135 0.6948 0.003 Uiso 1
O O 0.83135 0.791766667 0.8052 0.003 Uiso 1
O O 0.751983333 0.708233333 0.1948 0.003 Uiso 1
O O 0.708233333 0.751983333 0.3052 0.003 Uiso 1
O O 0.791766667 0.748016667 0.1948 0.003 Uiso 1
O O 0.748016667 0.791766667 0.3052 0.003 Uiso 1
O O 0.699133333 0.717533333 0.9875 0.003 Uiso 1
O O 0.800866667 0.699133333 0.0125 0.003 Uiso 1
O O 0.717533333 0.782466667 0.0125 0.003 Uiso 1
O O 0.782466667 0.800866667 0.9875 0.003 Uiso 1
O O 0.748016667 0.708433333 0.8052 0.003 Uiso 1
O O 0.708433333 0.748016667 0.6948 0.003 Uiso 1
O O 0.791566667 0.751983333 0.8052 0.003 Uiso 1
O O 0.751983333 0.791566667 0.6948 0.003 Uiso 1
Na Na 0.666666667 0.666666667 0.5 0.003 Uiso 1
Na Na 0.583333333 0.666666667 0.5 0.003 Uiso 1
Na Na 0.666666667 0.75 0.5 0.003 Uiso 1
La La 0.666666667 0.666666667 0 0.003 Uiso 1
La La 0.583333333 0.75 0 0.003 Uiso 1
La La 0.666666667 0.75 0 0.003 Uiso 1
La La 0.583333333 0.666666667 0 0.003 Uiso 1
Na Na 0.583333333 0.75 0.5 0.003 Uiso 1
Mg Mg 0.541666667 0.708333333 0.25 0.003 Uiso 1
Mg Mg 0.625 0.791666667 0.25 0.003 Uiso 1
Mg Mg 0.625 0.708333333 0.75 0.003 Uiso 1
Mg Mg 0.541666667 0.791666667 0.75 0.003 Uiso 1
W W 0.625 0.708333333 0.269 0.003 Uiso 1
W W 0.541666667 0.791666667 0.269 0.003 Uiso 1
W W 0.541666667 0.708333333 0.731 0.003 Uiso 1
W W 0.625 0.791666667 0.731 0.003 Uiso 1
O O 0.664683333 0.708433333 0.3052 0.003 Uiso 1
O O 0.541766667 0.83135 0.1948 0.003 Uiso 1
O O 0.6249 0.66865 0.3052 0.003 Uiso 1
O O 0.501983333 0.791566667 0.1948 0.003 Uiso 1
O O 0.550866667 0.699133333 0.5125 0.003 Uiso 1
O O 0.6158 0.717533333 0.4875 0.003 Uiso 1
O O 0.532466667 0.800866667 0.4875 0.003 Uiso 1
O O 0.6342 0.782466667 0.5125 0.003 Uiso 1
O O 0.501983333 0.708233333 0.6948 0.003 Uiso 1
O O 0.541566667 0.66865 0.8052 0.003 Uiso 1
O O 0.6251 0.83135 0.6948 0.003 Uiso 1
O O 0.664683333 0.791766667 0.8052 0.003 Uiso 1
O O 0.585316667 0.708233333 0.1948 0.003 Uiso 1
O O 0.541566667 0.751983333 0.3052 0.003 Uiso 1
O O 0.6251 0.748016667 0.1948 0.003 Uiso 1
O O 0.58135 0.791766667 0.3052 0.003 Uiso 1
O O 0.532466667 0.717533333 0.9875 0.003 Uiso 1
O O 0.6342 0.699133333 0.0125 0.003 Uiso 1
O O 0.550866667 0.782466667 0.0125 0.003 Uiso 1
O O 0.6158 0.800866667 0.9875 0.003 Uiso 1
O O 0.58135 0.708433333 0.8052 0.003 Uiso 1
O O 0.541766667 0.748016667 0.6948 0.003 Uiso 1
O O 0.6249 0.751983333 0.8052 0.003 Uiso 1
O O 0.585316667 0.791566667 0.6948 0.003 Uiso 1
Na Na 1.416666667 0.833333333 0.5 0.003 Uiso 1
Na Na 1.5 0.833333333 0.5 0.003 Uiso 1
Na Na 1.416666667 0.916666667 0.5 0.003 Uiso 1
La La 1.416666667 0.833333333 0 0.003 Uiso 1
La La 1.5 0.916666667 0 0.003 Uiso 1
La La 1.416666667 0.916666667 0 0.003 Uiso 1
La La 1.5 0.833333333 0 0.003 Uiso 1
Na Na 1.5 0.916666667 0.5 0.003 Uiso 1
Mg Mg 1.458333333 0.958333333 0.25 0.003 Uiso 1
Mg Mg 1.375 0.875 0.25 0.003 Uiso 1
Mg Mg 1.375 0.958333333 0.75 0.003 Uiso 1
Mg Mg 1.458333333 0.875 0.75 0.003 Uiso 1
W W 1.375 0.958333333 0.269 0.003 Uiso 1
W W 1.458333333 0.875 0.269 0.003 Uiso 1
W W 1.458333333 0.958333333 0.731 0.003 Uiso 1
W W 1.375 0.875 0.731 0.003 Uiso 1
O O 1.414683333 0.958233333 0.3052 0.003 Uiso 1
O O 1.458433333 0.835316667 0.1948 0.003 Uiso 1
O O 1.3749 0.998016667 0.3052 0.003 Uiso 1
O O 1.41865 0.8751 0.1948 0.003 Uiso 1
O O 1.467533333 0.967533333 0.5125 0.003 Uiso 1
O O 1.3658 0.949133333 0.4875 0.003 Uiso 1
O O 1.449133333 0.8658 0.4875 0.003 Uiso 1
O O 1.3842 0.8842 0.5125 0.003 Uiso 1
O O 1.41865 0.958433333 0.6948 0.003 Uiso 1
O O 1.458233333 0.998016667 0.8052 0.003 Uiso 1
O O 1.3751 0.835316667 0.6948 0.003 Uiso 1
O O 1.414683333 0.8749 0.8052 0.003 Uiso 1
O O 1.335316667 0.958433333 0.1948 0.003 Uiso 1
O O 1.458233333 0.914683333 0.3052 0.003 Uiso 1
O O 1.3751 0.91865 0.1948 0.003 Uiso 1
O O 1.498016667 0.8749 0.3052 0.003 Uiso 1
O O 1.449133333 0.949133333 0.9875 0.003 Uiso 1
O O 1.3842 0.967533333 0.0125 0.003 Uiso 1
O O 1.467533333 0.8842 0.0125 0.003 Uiso 1
O O 1.3658 0.8658 0.9875 0.003 Uiso 1
O O 1.498016667 0.958233333 0.8052 0.003 Uiso 1
O O 1.458433333 0.91865 0.6948 0.003 Uiso 1
O O 1.3749 0.914683333 0.8052 0.003 Uiso 1
O O 1.335316667 0.8751 0.6948 0.003 Uiso 1
Na Na 1.25 0.833333333 0.5 0.003 Uiso 1
Na Na 1.333333333 0.833333333 0.5 0.003 Uiso 1
Na Na 1.25 0.916666667 0.5 0.003 Uiso 1
La La 1.25 0.833333333 0 0.003 Uiso 1
La La 1.333333333 0.916666667 0 0.003 Uiso 1
La La 1.25 0.916666667 0 0.003 Uiso 1
La La 1.333333333 0.833333333 0 0.003 Uiso 1
Na Na 1.333333333 0.916666667 0.5 0.003 Uiso 1
Mg Mg 1.291666667 0.958333333 0.25 0.003 Uiso 1
Mg Mg 1.208333333 0.875 0.25 0.003 Uiso 1
Mg Mg 1.208333333 0.958333333 0.75 0.003 Uiso 1
Mg Mg 1.291666667 0.875 0.75 0.003 Uiso 1
W W 1.208333333 0.958333333 0.269 0.003 Uiso 1
W W 1.291666667 0.875 0.269 0.003 Uiso 1
W W 1.291666667 0.958333333 0.731 0.003 Uiso 1
W W 1.208333333 0.875 0.731 0.003 Uiso 1
O O 1.248016667 0.958233333 0.3052 0.003 Uiso 1
O O 1.291766667 0.835316667 0.1948 0.003 Uiso 1
O O 1.208233333 0.998016667 0.3052 0.003 Uiso 1
O O 1.251983333 0.8751 0.1948 0.003 Uiso 1
O O 1.300866667 0.967533333 0.5125 0.003 Uiso 1
O O 1.199133333 0.949133333 0.4875 0.003 Uiso 1
O O 1.282466667 0.8658 0.4875 0.003 Uiso 1
O O 1.217533333 0.8842 0.5125 0.003 Uiso 1
O O 1.251983333 0.958433333 0.6948 0.003 Uiso 1
O O 1.291566667 0.998016667 0.8052 0.003 Uiso 1
O O 1.208433333 0.835316667 0.6948 0.003 Uiso 1
O O 1.248016667 0.8749 0.8052 0.003 Uiso 1
O O 1.16865 0.958433333 0.1948 0.003 Uiso 1
O O 1.291566667 0.914683333 0.3052 0.003 Uiso 1
O O 1.208433333 0.91865 0.1948 0.003 Uiso 1
O O 1.33135 0.8749 0.3052 0.003 Uiso 1
O O 1.282466667 0.949133333 0.9875 0.003 Uiso 1
O O 1.217533333 0.967533333 0.0125 0.003 Uiso 1
O O 1.300866667 0.8842 0.0125 0.003 Uiso 1
O O 1.199133333 0.8658 0.9875 0.003 Uiso 1
O O 1.33135 0.958233333 0.8052 0.003 Uiso 1
O O 1.291766667 0.91865 0.6948 0.003 Uiso 1
O O 1.208233333 0.914683333 0.8052 0.003 Uiso 1
O O 1.16865 0.8751 0.6948 0.003 Uiso 1
Na Na 1.083333333 0.833333333 0.5 0.003 Uiso 1
Na Na 1.166666667 0.833333333 0.5 0.003 Uiso 1
Na Na 1.083333333 0.916666667 0.5 0.003 Uiso 1
La La 1.083333333 0.833333333 0 0.003 Uiso 1
La La 1.166666667 0.916666667 0 0.003 Uiso 1
La La 1.083333333 0.916666667 0 0.003 Uiso 1
La La 1.166666667 0.833333333 0 0.003 Uiso 1
Na Na 1.166666667 0.916666667 0.5 0.003 Uiso 1
Mg Mg 1.125 0.958333333 0.25 0.003 Uiso 1
Mg Mg 1.041666667 0.875 0.25 0.003 Uiso 1
Mg Mg 1.041666667 0.958333333 0.75 0.003 Uiso 1
Mg Mg 1.125 0.875 0.75 0.003 Uiso 1
W W 1.041666667 0.958333333 0.269 0.003 Uiso 1
W W 1.125 0.875 0.269 0.003 Uiso 1
W W 1.125 0.958333333 0.731 0.003 Uiso 1
W W 1.041666667 0.875 0.731 0.003 Uiso 1
O O 1.08135 0.958233333 0.3052 0.003 Uiso 1
O O 1.1251 0.835316667 0.1948 0.003 Uiso 1
O O 1.041566667 0.998016667 0.3052 0.003 Uiso 1
O O 1.085316667 0.8751 0.1948 0.003 Uiso 1
O O 1.1342 0.967533333 0.5125 0.003 Uiso 1
O O 1.032466667 0.949133333 0.4875 0.003 Uiso 1
O O 1.1158 0.8658 0.4875 0.003 Uiso 1
O O 1.050866667 0.8842 0.5125 0.003 Uiso 1
O O 1.085316667 0.958433333 0.6948 0.003 Uiso 1
O O 1.1249 0.998016667 0.8052 0.003 Uiso 1
O O 1.041766667 0.835316667 0.6948 0.003 Uiso 1
O O 1.08135 0.8749 0.8052 0.003 Uiso 1
O O 1.001983333 0.958433333 0.1948 0.003 Uiso 1
O O 1.1249 0.914683333 0.3052 0.003 Uiso 1
O O 1.041766667 0.91865 0.1948 0.003 Uiso 1
O O 1.164683333 0.8749 0.3052 0.003 Uiso 1
O O 1.1158 0.949133333 0.9875 0.003 Uiso 1
O O 1.050866667 0.967533333 0.0125 0.003 Uiso 1
O O 1.1342 0.8842 0.0125 0.003 Uiso 1
O O 1.032466667 0.8658 0.9875 0.003 Uiso 1
O O 1.164683333 0.958233333 0.8052 0.003 Uiso 1
O O 1.1251 0.91865 0.6948 0.003 Uiso 1
O O 1.041566667 0.914683333 0.8052 0.003 Uiso 1
O O 1.001983333 0.8751 0.6948 0.003 Uiso 1
Na Na 1 0.833333333 0.5 0.003 Uiso 1
Na Na 0.916666667 0.833333333 0.5 0.003 Uiso 1
Na Na 1 0.916666667 0.5 0.003 Uiso 1
La La 1 0.833333333 0 0.003 Uiso 1
La La 0.916666667 0.916666667 0 0.003 Uiso 1
La La 1 0.916666667 0 0.003 Uiso 1
La La 0.916666667 0.833333333 0 0.003 Uiso 1
Na Na 0.916666667 0.916666667 0.5 0.003 Uiso 1
Mg Mg 0.875 0.875 0.25 0.003 Uiso 1
Mg Mg 0.958333333 0.958333333 0.25 0.003 Uiso 1
Mg Mg 0.958333333 0.875 0.75 0.003 Uiso 1
Mg Mg 0.875 0.958333333 0.75 0.003 Uiso 1
W W 0.958333333 0.875 0.269 0.003 Uiso 1
W W 0.875 0.958333333 0.269 0.003 Uiso 1
W W 0.875 0.875 0.731 0.003 Uiso 1
W W 0.958333333 0.958333333 0.731 0.003 Uiso 1
O O 0.998016667 0.8751 0.3052 0.003 Uiso 1
O O 0.8751 0.998016667 0.1948 0.003 Uiso 1
O O 0.958233333 0.835316667 0.3052 0.003 Uiso 1
O O 0.835316667 0.958233333 0.1948 0.003 Uiso 1
O O 0.8842 0.8658 0.5125 0.003 Uiso 1
O O 0.949133333 0.8842 0.4875 0.003 Uiso 1
O O 0.8658 0.967533333 0.4875 0.003 Uiso 1
O O 0.967533333 0.949133333 0.5125 0.003 Uiso 1
O O 0.835316667 0.8749 0.6948 0.003 Uiso 1
O O 0.8749 0.835316667 0.8052 0.003 Uiso 1
O O 0.958433333 0.998016667 0.6948 0.003 Uiso 1
O O 0.998016667 0.958433333 0.8052 0.003 Uiso 1
O O 0.91865 0.8749 0.1948 0.003 Uiso 1
O O 0.8749 0.91865 0.3052 0.003 Uiso 1
O O 0.958433333 0.914683333 0.1948 0.003 Uiso 1
O O 0.914683333 0.958433333 0.3052 0.003 Uiso 1
O O 0.8658 0.8842 0.9875 0.003 Uiso 1
O O 0.967533333 0.8658 0.0125 0.003 Uiso 1
O O 0.8842 0.949133333 0.0125 0.003 Uiso 1
O O 0.949133333 0.967533333 0.9875 0.003 Uiso 1
O O 0.914683333 0.8751 0.8052 0.003 Uiso 1
O O 0.8751 0.914683333 0.6948 0.003 Uiso 1
O O 0.958233333 0.91865 0.8052 0.003 Uiso 1
O O 0.91865 0.958233333 0.6948 0.003 Uiso 1
Na Na 0.833333333 0.833333333 0.5 0.003 Uiso 1
Na Na 0.75 0.833333333 0.5 0.003 Uiso 1
Na Na 0.833333333 0.916666667 0.5 0.003 Uiso 1
La La 0.833333333 0.833333333 0 0.003 Uiso 1
La La 0.75 0.916666667 0 0.003 Uiso 1
La La 0.833333333 0.916666667 0 0.003 Uiso 1
La La 0.75 0.833333333 0 0.003 Uiso 1
Na Na 0.75 0.916666667 0.5 0.003 Uiso 1
Mg Mg 0.708333333 0.875 0.25 0.003 Uiso 1
Mg Mg 0.791666667 0.958333333 0.25 0.003 Uiso 1
Mg Mg 0.791666667 0.875 0.75 0.003 Uiso 1
Mg Mg 0.708333333 0.958333333 0.75 0.003 Uiso 1
W W 0.791666667 0.875 0.269 0.003 Uiso 1
W W 0.708333333 0.958333333 0.269 0.003 Uiso 1
W W 0.708333333 0.875 0.731 0.003 Uiso 1
W W 0.791666667 0.958333333 0.731 0.003 Uiso 1
O O 0.83135 0.8751 0.3052 0.003 Uiso 1
O O 0.708433333 0.998016667 0.1948 0.003 Uiso 1
O O 0.791566667 0.835316667 0.3052 0.003 Uiso 1
O O 0.66865 0.958233333 0.1948 0.003 Uiso 1
O O 0.717533333 0.8658 0.5125 0.003 Uiso 1
O O 0.782466667 0.8842 0.4875 0.003 Uiso 1
O O 0.699133333 0.967533333 0.4875 0.003 Uiso 1
O O 0.800866667 0.949133333 0.5125 0.003 Uiso 1
O O 0.66865 0.8749 0.6948 0.003 Uiso 1
O O 0.708233333 0.835316667 0.8052 0.003 Uiso 1
O O 0.791766667 0.998016667 0.6948 0.003 Uiso 1
O O 0.83135 0.958433333 0.8052 0.003 Uiso 1
O O 0.751983333 0.8749 0.1948 0.003 Uiso 1
O O 0.708233333 0.91865 0.3052 0.003 Uiso 1
O O 0.791766667 0.914683333 0.1948 0.003 Uiso 1
O O 0.748016667 0.958433333 0.3052 0.003 Uiso 1
O O 0.699133333 0.8842 0.9875 0.003 Uiso 1
O O 0.800866667 0.8658 0.0125 0.003 Uiso 1
O O 0.717533333 0.949133333 0.0125 0.003 Uiso 1
O O 0.782466667 0.967533333 0.9875 0.003 Uiso 1
O O 0.748016667 0.8751 0.8052 0.003 Uiso 1
O O 0.708433333 0.914683333 0.6948 0.003 Uiso 1
O O 0.791566667 0.91865 0.8052 0.003 Uiso 1
O O 0.751983333 0.958233333 0.6948 0.003 Uiso 1
Na Na 0.666666667 0.833333333 0.5 0.003 Uiso 1
Na Na 0.583333333 0.833333333 0.5 0.003 Uiso 1
Na Na 0.666666667 0.916666667 0.5 0.003 Uiso 1
La La 0.666666667 0.833333333 0 0.003 Uiso 1
La La 0.583333333 0.916666667 0 0.003 Uiso 1
La La 0.666666667 0.916666667 0 0.003 Uiso 1
La La 0.583333333 0.833333333 0 0.003 Uiso 1
Na Na 0.583333333 0.916666667 0.5 0.003 Uiso 1
Mg Mg 0.541666667 0.875 0.25 0.003 Uiso 1
Mg Mg 0.625 0.958333333 0.25 0.003 Uiso 1
Mg Mg 0.625 0.875 0.75 0.003 Uiso 1
Mg Mg 0.541666667 0.958333333 0.75 0.003 Uiso 1
W W 0.625 0.875 0.269 0.003 Uiso 1
W W 0.541666667 0.958333333 0.269 0.003 Uiso 1
W W 0.541666667 0.875 0.731 0.003 Uiso 1
W W 0.625 0.958333333 0.731 0.003 Uiso 1
O O 0.664683333 0.8751 0.3052 0.003 Uiso 1
O O 0.541766667 0.998016667 0.1948 0.003 Uiso 1
O O 0.6249 0.835316667 0.3052 0.003 Uiso 1
O O 0.501983333 0.958233333 0.1948 0.003 Uiso 1
O O 0.550866667 0.8658 0.5125 0.003 Uiso 1
O O 0.6158 0.8842 0.4875 0.003 Uiso 1
O O 0.532466667 0.967533333 0.4875 0.003 Uiso 1
O O 0.6342 0.949133333 0.5125 0.003 Uiso 1
O O 0.501983333 0.8749 0.6948 0.003 Uiso 1
O O 0.541566667 0.835316667 0.8052 0.003 Uiso 1
O O 0.6251 0.998016667 0.6948 0.003 Uiso 1
O O 0.664683333 0.958433333 0.8052 0.003 Uiso 1
O O 0.585316667 0.8749 0.1948 0.003 Uiso 1
O O 0.541566667 0.91865 0.3052 0.003 Uiso 1
O O 0.6251 0.914683333 0.1948 0.003 Uiso 1
O O 0.58135 0.958433333 0.3052 0.003 Uiso 1
O O 0.532466667 0.8842 0.9875 0.003 Uiso 1
O O 0.6342 0.8658 0.0125 0.003 Uiso 1
O O 0.550866667 0.949133333 0.0125 0.003 Uiso 1
O O 0.6158 0.967533333 0.9875 0.003 Uiso 1
O O 0.58135 0.8751 0.8052 0.003 Uiso 1
O O 0.541766667 0.914683333 0.6948 0.003 Uiso 1
O O 0.6249 0.91865 0.8052 0.003 Uiso 1
O O 0.585316667 0.958233333 0.6948 0.003 Uiso 1
